data_4342185
loop_
_publ_author_name
'Siddiqui, Mujahuddin M.'
'Mague, Joel T.'
'Balakrishna, Maravanji S.'

_publ_section_title
;
 Construction of the First Rhodium(I) Cyclic Pentameric Structure
 [Rh(CO)Cl{(\m-N(t)BuP)2(C\\tb CPh)2}]5 Using
 (Phenylethynyl)cyclodiphosphazanes.
;
_journal_issue 4
_journal_name_full 'Inorganic chemistry'
_journal_page_first 1200
_journal_page_last 1202
_journal_paper_doi 10.1021/ic5028042
_journal_volume 54
_journal_year 2015
_chemical_formula_sum 'C131 H149 Cl5 N13 O5 P10 Rh5'
_chemical_formula_weight 2987.12
_chemical_name_systematic
;
 ?
;
_space_group_crystal_system triclinic
_space_group_IT_number 2
_space_group_name_Hall '-P 1'
_space_group_name_H-M_alt 'P -1'
_symmetry_space_group_name_Hall '-P 1'
_symmetry_space_group_name_H-M 'P -1'
_atom_sites_solution_hydrogens geom
_audit_creation_method SHELXL-2014
_cell_angle_alpha 75.410(5)
_cell_angle_beta 88.901(6)
_cell_angle_gamma 69.876(5)
_cell_formula_units_Z 2
_cell_length_a 15.812(2)
_cell_length_b 21.489(3)
_cell_length_c 22.680(3)
_cell_measurement_reflns_used 16483
_cell_measurement_temperature 100(2)
_cell_measurement_theta_max 29.30
_cell_measurement_theta_min 3.00
_cell_volume 6983.2(16)
_computing_cell_refinement 'CrystalClear-SM Expert 2.1 b28'
_computing_data_collection 'CrystalClear-SM Expert 2.1 b28'
_computing_data_reduction 'CrystalClear-SM Expert 2.1 b28'
_computing_structure_refinement 'SHELXL-2014 (Sheldrick, 2014)'
_diffrn_ambient_temperature 100(2)
_diffrn_measured_fraction_theta_full 0.997
_diffrn_measured_fraction_theta_max 0.993
_diffrn_radiation_type MoK\a
_diffrn_radiation_wavelength 0.7107
_diffrn_reflns_av_R_equivalents 0.0683
_diffrn_reflns_av_unetI/netI 0.0684
_diffrn_reflns_Laue_measured_fraction_full 0.997
_diffrn_reflns_Laue_measured_fraction_max 0.993
_diffrn_reflns_limit_h_max 21
_diffrn_reflns_limit_h_min -21
_diffrn_reflns_limit_k_max 29
_diffrn_reflns_limit_k_min -29
_diffrn_reflns_limit_l_max 31
_diffrn_reflns_limit_l_min -31
_diffrn_reflns_number 135747
_diffrn_reflns_point_group_measured_fraction_full 0.997
_diffrn_reflns_point_group_measured_fraction_max 0.993
_diffrn_reflns_theta_full 29.000
_diffrn_reflns_theta_max 29.295
_diffrn_reflns_theta_min 3.019
_exptl_absorpt_coefficient_mu 0.844
_exptl_absorpt_correction_T_max 0.874
_exptl_absorpt_correction_T_min 0.699
_exptl_absorpt_correction_type numerical
_exptl_absorpt_process_details 'NUMABS (Rigaku, 1999)'
_exptl_crystal_colour colorless
_exptl_crystal_density_diffrn 1.421
_exptl_crystal_description prism
_exptl_crystal_F_000 3052
_exptl_crystal_size_max 0.590
_exptl_crystal_size_mid 0.260
_exptl_crystal_size_min 0.200
_refine_diff_density_max 1.284
_refine_diff_density_min -1.033
_refine_diff_density_rms 0.154
_refine_ls_extinction_method none
_refine_ls_goodness_of_fit_ref 1.116
_refine_ls_hydrogen_treatment constr
_refine_ls_matrix_type full
_refine_ls_number_parameters 1577
_refine_ls_number_reflns 37904
_refine_ls_number_restraints 211
_refine_ls_restrained_S_all 1.118
_refine_ls_R_factor_all 0.0724
_refine_ls_R_factor_gt 0.0589
_refine_ls_shift/su_max 0.002
_refine_ls_shift/su_mean 0.000
_refine_ls_structure_factor_coef Fsqd
_refine_ls_weighting_details 'w=1/[\s^2^(Fo^2^)+(0.0532P)^2^+22.6299P] where P=(Fo^2^+2Fc^2^)/3'
_refine_ls_weighting_scheme calc
_refine_ls_wR_factor_gt 0.1354
_refine_ls_wR_factor_ref 0.1565
_reflns_Friedel_coverage 0.000
_reflns_number_gt 32832
_reflns_number_total 37904
_reflns_threshold_expression 'I > 2\s(I)'
_cod_data_source_file ic5028042_si_002.cif
_cod_data_source_block msbmm77
_cod_depositor_comments 'Adding full bibliography for 4342183--4342185.cif.'
_cod_database_code 4342185
_shelx_space_group_comment
;
The symmetry employed for this shelxl refinement is uniquely defined
by the following loop, which should always be used as a source of
symmetry information in preference to the above space-group names.
They are only intended as comments.
;
_shelx_estimated_absorpt_t_min 0.636
_shelx_estimated_absorpt_t_max 0.849
_shelxl_version_number 2014-3

loop_
_space_group_symop_operation_xyz
'x, y, z'
'-x, -y, -z'

loop_
_atom_site_label
_atom_site_type_symbol
_atom_site_fract_x
_atom_site_fract_y
_atom_site_fract_z
_atom_site_U_iso_or_equiv
_atom_site_adp_type
_atom_site_occupancy
_atom_site_site_symmetry_order
_atom_site_calc_flag
_atom_site_refinement_flags_posn
_atom_site_refinement_flags_adp
_atom_site_refinement_flags_occupancy
_atom_site_disorder_assembly
_atom_site_disorder_group
Rh1 Rh 0.44708(2) 0.63042(2) 0.33382(2) 0.01259(6) Uani 1 1 d . . . . .
Rh2 Rh 0.30657(2) 0.41675(2) 0.26634(2) 0.01298(6) Uani 1 1 d D . . . .
Rh3 Rh -0.08727(2) 0.55980(2) 0.14755(2) 0.01465(7) Uani 1 1 d D . . . .
Rh4 Rh -0.20530(2) 0.86241(2) 0.16951(2) 0.01848(7) Uani 1 1 d D . . . .
Rh5 Rh 0.11576(2) 0.89712(2) 0.29679(2) 0.01662(7) Uani 1 1 d . . . . .
Cl1 Cl 0.31059(7) 0.65498(6) 0.27945(5) 0.0253(2) Uani 1 1 d . . . . .
Cl2 Cl 0.34844(8) 0.30359(5) 0.32690(5) 0.0242(3) Uani 0.917(4) 1 d D . P A 1
O2 O 0.2332(3) 0.56516(16) 0.20519(19) 0.0355(10) Uani 0.917(4) 1 d D . P A 1
C50 C 0.2623(3) 0.50982(17) 0.2268(2) 0.0225(10) Uani 0.917(4) 1 d D . P A 1
Cl2A Cl 0.2372(9) 0.53585(13) 0.2292(7) 0.0242(3) Uani 0.083(4) 1 d D . P A 2
O2A O 0.378(3) 0.2686(7) 0.3266(19) 0.0355(10) Uani 0.083(4) 1 d D U P A 2
C50A C 0.355(3) 0.3225(5) 0.301(2) 0.0225(10) Uani 0.083(4) 1 d D U P A 2
Cl3 Cl -0.18763(10) 0.50530(9) 0.13243(11) 0.0408(5) Uani 0.757(4) 1 d D . P B 1
O3 O 0.0407(3) 0.6255(3) 0.1666(3) 0.0493(15) Uani 0.757(4) 1 d D . P B 1
C75 C -0.0082(4) 0.6025(3) 0.1599(4) 0.0342(17) Uani 0.757(4) 1 d D . P B 1
Cl3A Cl 0.0160(4) 0.6080(4) 0.1706(5) 0.0408(5) Uani 0.243(4) 1 d D . P B 2
O3A O -0.2119(9) 0.4969(8) 0.1158(11) 0.0493(15) Uani 0.243(4) 1 d D . P B 2
C75A C -0.1617(11) 0.5187(10) 0.1235(10) 0.0342(17) Uani 0.243(4) 1 d D . P B 2
Cl4 Cl -0.05829(6) 0.78312(6) 0.18995(7) 0.0314(3) Uani 0.934(3) 1 d D . P C 1
O4 O -0.3922(2) 0.9632(2) 0.1492(3) 0.0538(14) Uani 0.934(3) 1 d D . P C 1
C100 C -0.3223(2) 0.9263(2) 0.1554(3) 0.0298(11) Uani 0.934(3) 1 d D . P C 1
Cl4A Cl -0.3552(4) 0.9197(8) 0.1865(9) 0.0314(3) Uani 0.066(3) 1 d D . P C 2
O4A O -0.0149(12) 0.778(3) 0.165(4) 0.0538(14) Uani 0.066(3) 1 d D . P C 2
C10A C -0.0857(15) 0.806(3) 0.169(4) 0.0298(11) Uani 0.066(3) 1 d D . P C 2
Cl5 Cl 0.08838(8) 0.96878(6) 0.36413(6) 0.0323(3) Uani 1 1 d . . . . .
P1 P 0.26681(7) 0.85037(5) 0.32720(5) 0.01458(19) Uani 1 1 d . . . . .
P2 P 0.40260(6) 0.74129(5) 0.34213(5) 0.01292(18) Uani 1 1 d . . . . .
P3 P 0.48555(6) 0.51769(5) 0.33218(5) 0.01294(18) Uani 1 1 d . . . . .
P4 P 0.42911(6) 0.43053(5) 0.30605(5) 0.01324(18) Uani 1 1 d . . . . .
P5 P 0.19190(7) 0.40036(5) 0.22002(5) 0.01388(18) Uani 1 1 d . . . . .
P6 P 0.03130(7) 0.45698(5) 0.17229(5) 0.01396(18) Uani 1 1 d . . . . .
P7 P -0.20238(7) 0.66388(5) 0.12497(5) 0.01578(19) Uani 1 1 d . . . . .
P8 P -0.24820(7) 0.78606(5) 0.13355(5) 0.0168(2) Uani 1 1 d . . . . .
P9 P -0.16063(7) 0.93630(5) 0.20658(5) 0.0187(2) Uani 1 1 d . . . . .
P10 P -0.02970(7) 0.95090(5) 0.25643(5) 0.0179(2) Uani 1 1 d . . . . .
O1 O 0.6237(2) 0.60147(16) 0.39678(14) 0.0243(6) Uani 1 1 d . . . . .
O5 O 0.1383(2) 0.79914(18) 0.22075(17) 0.0329(8) Uani 1 1 d . . . . .
N1 N 0.3469(2) 0.81040(16) 0.28387(15) 0.0137(6) Uani 1 1 d . . . . .
N2 N 0.3134(2) 0.77466(17) 0.38090(15) 0.0147(6) Uani 1 1 d . . . . .
N3 N 0.4746(2) 0.48985(17) 0.26968(15) 0.0143(6) Uani 1 1 d . . . . .
N4 N 0.4218(2) 0.47032(16) 0.36295(15) 0.0134(6) Uani 1 1 d . . . . .
N5 N 0.1376(2) 0.44969(17) 0.15069(15) 0.0149(6) Uani 1 1 d . . . . .
N6 N 0.0852(2) 0.42434(17) 0.24328(15) 0.0158(6) Uani 1 1 d . . . . .
N7 N -0.1899(2) 0.73869(17) 0.08607(15) 0.0169(7) Uani 1 1 d . . . . .
N8 N -0.2410(2) 0.70773(17) 0.17796(16) 0.0177(7) Uani 1 1 d . . . . .
N9 N -0.0652(2) 0.95329(17) 0.18510(16) 0.0185(7) Uani 1 1 d . . . . .
N10 N -0.1115(2) 0.91691(19) 0.27729(17) 0.0210(7) Uani 1 1 d . . . . .
C1 C 0.3809(3) 0.8368(2) 0.22388(18) 0.0175(8) Uani 1 1 d . . . . .
C2 C 0.4346(3) 0.7742(2) 0.2011(2) 0.0248(9) Uani 1 1 d . . . . .
H2A H 0.4853 0.7441 0.2308 0.037 Uiso 1 1 calc R U . . .
H2B H 0.4577 0.7894 0.1617 0.037 Uiso 1 1 calc R U . . .
H2C H 0.3952 0.7490 0.1961 0.037 Uiso 1 1 calc R U . . .
C3 C 0.4409(3) 0.8777(2) 0.2311(2) 0.0234(9) Uani 1 1 d . . . . .
H3A H 0.4043 0.9199 0.2419 0.035 Uiso 1 1 calc R U . . .
H3B H 0.4680 0.8896 0.1926 0.035 Uiso 1 1 calc R U . . .
H3C H 0.4889 0.8499 0.2635 0.035 Uiso 1 1 calc R U . . .
C4 C 0.3001(3) 0.8813(2) 0.1787(2) 0.0228(9) Uani 1 1 d . . . . .
H4A H 0.2667 0.8530 0.1709 0.034 Uiso 1 1 calc R U . . .
H4B H 0.3211 0.9020 0.1404 0.034 Uiso 1 1 calc R U . . .
H4C H 0.2604 0.9177 0.1958 0.034 Uiso 1 1 calc R U . . .
C5 C 0.2794(3) 0.7438(2) 0.43829(18) 0.0184(8) Uani 1 1 d . . . . .
C6 C 0.3616(3) 0.6943(2) 0.4810(2) 0.0255(9) Uani 1 1 d . . . . .
H6A H 0.3956 0.6575 0.4623 0.038 Uiso 1 1 calc R U . . .
H6B H 0.3416 0.6745 0.5201 0.038 Uiso 1 1 calc R U . . .
H6C H 0.4004 0.7193 0.4879 0.038 Uiso 1 1 calc R U . . .
C7 C 0.2203(3) 0.7060(2) 0.4232(2) 0.0235(9) Uani 1 1 d . . . . .
H7A H 0.1684 0.7388 0.3956 0.035 Uiso 1 1 calc R U . . .
H7B H 0.1988 0.6844 0.4609 0.035 Uiso 1 1 calc R U . . .
H7C H 0.2555 0.6707 0.4033 0.035 Uiso 1 1 calc R U . . .
C8 C 0.2258(3) 0.8011(2) 0.4671(2) 0.0270(9) Uani 1 1 d . . . . .
H8A H 0.2638 0.8269 0.4732 0.040 Uiso 1 1 calc R U . . .
H8B H 0.2068 0.7811 0.5066 0.040 Uiso 1 1 calc R U . . .
H8C H 0.1724 0.8320 0.4400 0.040 Uiso 1 1 calc R U . . .
C9 C 0.4906(3) 0.7597(2) 0.37311(19) 0.0171(7) Uani 1 1 d . . . . .
C10 C 0.5515(3) 0.7648(2) 0.40028(19) 0.0199(8) Uani 1 1 d . . . . .
C11 C 0.6239(3) 0.7699(2) 0.43400(19) 0.0236(9) Uani 1 1 d . . . . .
C12 C 0.6091(4) 0.8246(3) 0.4597(3) 0.0382(12) Uani 1 1 d . . . . .
H12 H 0.5517 0.8601 0.4536 0.046 Uiso 1 1 calc R U . . .
C13 C 0.6796(5) 0.8271(4) 0.4947(3) 0.057(2) Uani 1 1 d . . . . .
H13 H 0.6692 0.8634 0.5138 0.069 Uiso 1 1 calc R U . . .
C14 C 0.7633(5) 0.7772(4) 0.5013(3) 0.056(2) Uani 1 1 d . . . . .
H14 H 0.8114 0.7799 0.5238 0.068 Uiso 1 1 calc R U . . .
C15 C 0.7778(4) 0.7242(3) 0.4760(3) 0.0473(16) Uani 1 1 d . . . . .
H15 H 0.8360 0.6896 0.4814 0.057 Uiso 1 1 calc R U . . .
C16 C 0.7095(3) 0.7193(3) 0.4424(2) 0.0325(11) Uani 1 1 d . . . . .
H16 H 0.7209 0.6816 0.4250 0.039 Uiso 1 1 calc R U . . .
C17 C 0.3081(3) 0.9092(2) 0.34812(19) 0.0192(8) Uani 1 1 d . . . . .
C18 C 0.3356(3) 0.9527(2) 0.3532(2) 0.0228(8) Uani 1 1 d . . . . .
C19 C 0.3703(3) 1.0060(2) 0.3557(2) 0.0283(10) Uani 1 1 d . . . . .
C20 C 0.3124(4) 1.0687(3) 0.3639(2) 0.0385(12) Uani 1 1 d . . . . .
H20 H 0.2506 1.0758 0.3705 0.046 Uiso 1 1 calc R U . . .
C21 C 0.3474(6) 1.1206(3) 0.3622(3) 0.0540(18) Uani 1 1 d . . . . .
H21 H 0.3085 1.1633 0.3678 0.065 Uiso 1 1 calc R U . . .
C22 C 0.4334(6) 1.1120(4) 0.3530(4) 0.076(3) Uani 1 1 d . . . . .
H22 H 0.4547 1.1486 0.3516 0.091 Uiso 1 1 calc R U . . .
C23 C 0.4920(6) 1.0507(4) 0.3456(4) 0.082(3) Uani 1 1 d . . . . .
H23 H 0.5536 1.0450 0.3397 0.098 Uiso 1 1 calc R U . . .
C24 C 0.4610(4) 0.9966(3) 0.3468(4) 0.059(2) Uani 1 1 d . . . . .
H24 H 0.5012 0.9542 0.3416 0.070 Uiso 1 1 calc R U . . .
C25 C 0.5590(3) 0.61133(19) 0.37498(19) 0.0194(8) Uani 1 1 d . . . . .
C26 C 0.5166(3) 0.4997(2) 0.21020(19) 0.0206(8) Uani 1 1 d D . . . .
C27 C 0.5609(7) 0.5524(5) 0.2059(4) 0.050(2) Uani 0.665(6) 1 d D . P D 1
H27A H 0.5886 0.5591 0.1669 0.075 Uiso 0.665(6) 1 calc R U P D 1
H27B H 0.5154 0.5960 0.2084 0.075 Uiso 0.665(6) 1 calc R U P D 1
H27C H 0.6075 0.5364 0.2396 0.075 Uiso 0.665(6) 1 calc R U P D 1
C28 C 0.4438(6) 0.5268(6) 0.1575(3) 0.060(3) Uani 0.665(6) 1 d D . P D 1
H28A H 0.4718 0.5331 0.1186 0.090 Uiso 0.665(6) 1 calc R U P D 1
H28B H 0.4131 0.4937 0.1598 0.090 Uiso 0.665(6) 1 calc R U P D 1
H28C H 0.3998 0.5708 0.1604 0.090 Uiso 0.665(6) 1 calc R U P D 1
C29 C 0.5859(8) 0.4330(4) 0.2047(4) 0.073(4) Uani 0.665(6) 1 d D . P D 1
H29A H 0.6126 0.4405 0.1653 0.110 Uiso 0.665(6) 1 calc R U P D 1
H29B H 0.6333 0.4161 0.2380 0.110 Uiso 0.665(6) 1 calc R U P D 1
H29C H 0.5567 0.3990 0.2071 0.110 Uiso 0.665(6) 1 calc R U P D 1
C27A C 0.4992(13) 0.4539(9) 0.1762(7) 0.050(2) Uani 0.335(6) 1 d D . P D 2
H27D H 0.5264 0.4596 0.1369 0.075 Uiso 0.335(6) 1 calc R U P D 2
H27E H 0.5260 0.4060 0.2002 0.075 Uiso 0.335(6) 1 calc R U P D 2
H27F H 0.4340 0.4658 0.1691 0.075 Uiso 0.335(6) 1 calc R U P D 2
C28A C 0.6183(8) 0.4799(11) 0.2227(7) 0.060(3) Uani 0.335(6) 1 d D . P D 2
H28D H 0.6297 0.5101 0.2450 0.090 Uiso 0.335(6) 1 calc R U P D 2
H28E H 0.6437 0.4322 0.2471 0.090 Uiso 0.335(6) 1 calc R U P D 2
H28F H 0.6467 0.4848 0.1838 0.090 Uiso 0.335(6) 1 calc R U P D 2
C29A C 0.4758(13) 0.5740(6) 0.1776(8) 0.073(4) Uani 0.335(6) 1 d D . P D 2
H29D H 0.4893 0.6016 0.2021 0.110 Uiso 0.335(6) 1 calc R U P D 2
H29E H 0.5010 0.5825 0.1379 0.110 Uiso 0.335(6) 1 calc R U P D 2
H29F H 0.4102 0.5868 0.1716 0.110 Uiso 0.335(6) 1 calc R U P D 2
C30 C 0.3712(3) 0.4658(2) 0.41865(17) 0.0162(7) Uani 1 1 d . . . . .
C31 C 0.2710(3) 0.5090(2) 0.4007(2) 0.0249(9) Uani 1 1 d . . . . .
H31A H 0.2648 0.5568 0.3817 0.037 Uiso 1 1 calc R U . . .
H31B H 0.2370 0.5068 0.4373 0.037 Uiso 1 1 calc R U . . .
H31C H 0.2472 0.4910 0.3717 0.037 Uiso 1 1 calc R U . . .
C32 C 0.3822(3) 0.3914(2) 0.4473(2) 0.0251(9) Uani 1 1 d . . . . .
H32A H 0.3582 0.3737 0.4181 0.038 Uiso 1 1 calc R U . . .
H32B H 0.3492 0.3882 0.4842 0.038 Uiso 1 1 calc R U . . .
H32C H 0.4464 0.3643 0.4579 0.038 Uiso 1 1 calc R U . . .
C33 C 0.4092(3) 0.4947(2) 0.46191(19) 0.0201(8) Uani 1 1 d . . . . .
H33A H 0.4717 0.4648 0.4758 0.030 Uiso 1 1 calc R U . . .
H33B H 0.3727 0.4972 0.4972 0.030 Uiso 1 1 calc R U . . .
H33C H 0.4079 0.5408 0.4407 0.030 Uiso 1 1 calc R U . . .
C34 C 0.5197(3) 0.3514(2) 0.3321(2) 0.0189(8) Uani 1 1 d . . . . .
C35 C 0.5688(3) 0.2939(2) 0.3549(2) 0.0193(8) Uani 1 1 d . . . . .
C36 C 0.6217(3) 0.2242(2) 0.3836(2) 0.0197(8) Uani 1 1 d . . . . .
C37 C 0.7103(3) 0.1937(2) 0.3689(2) 0.0254(9) Uani 1 1 d . . . . .
H37 H 0.7375 0.2197 0.3398 0.030 Uiso 1 1 calc R U . . .
C38 C 0.7580(3) 0.1250(2) 0.3972(2) 0.0320(11) Uani 1 1 d . . . . .
H38 H 0.8175 0.1041 0.3864 0.038 Uiso 1 1 calc R U . . .
C39 C 0.7206(4) 0.0865(3) 0.4410(3) 0.0381(12) Uani 1 1 d . . . . .
H39 H 0.7547 0.0400 0.4608 0.046 Uiso 1 1 calc R U . . .
C40 C 0.6331(4) 0.1163(3) 0.4557(3) 0.0375(12) Uani 1 1 d . . . . .
H40 H 0.6065 0.0898 0.4848 0.045 Uiso 1 1 calc R U . . .
C41 C 0.5841(3) 0.1845(2) 0.4281(2) 0.0281(10) Uani 1 1 d . . . . .
H41 H 0.5246 0.2048 0.4391 0.034 Uiso 1 1 calc R U . . .
C42 C 0.5976(3) 0.4686(2) 0.3638(2) 0.0192(8) Uani 1 1 d . . . . .
C43 C 0.6748(3) 0.4423(2) 0.38427(19) 0.0195(8) Uani 1 1 d . . . . .
C44 C 0.7669(3) 0.4095(2) 0.40974(18) 0.0208(8) Uani 1 1 d . . . . .
C45 C 0.8064(3) 0.4441(3) 0.4385(2) 0.0272(10) Uani 1 1 d . . . . .
H45 H 0.7736 0.4901 0.4391 0.033 Uiso 1 1 calc R U . . .
C46 C 0.8936(3) 0.4113(3) 0.4661(2) 0.0361(12) Uani 1 1 d . . . . .
H46 H 0.9209 0.4349 0.4854 0.043 Uiso 1 1 calc R U . . .
C47 C 0.9400(3) 0.3445(3) 0.4653(2) 0.0400(14) Uani 1 1 d . . . . .
H47 H 0.9987 0.3215 0.4854 0.048 Uiso 1 1 calc R U . . .
C48 C 0.9025(3) 0.3098(3) 0.4355(2) 0.0361(13) Uani 1 1 d . . . . .
H48 H 0.9363 0.2642 0.4342 0.043 Uiso 1 1 calc R U . . .
C49 C 0.8155(3) 0.3422(2) 0.4076(2) 0.0248(9) Uani 1 1 d . . . . .
H49 H 0.7892 0.3188 0.3873 0.030 Uiso 1 1 calc R U . . .
C51 C 0.1703(3) 0.4584(2) 0.08772(18) 0.0184(8) Uani 1 1 d . . . . .
C52 C 0.0900(4) 0.5017(4) 0.0423(2) 0.0458(16) Uani 1 1 d . . . . .
H52A H 0.0436 0.4804 0.0482 0.069 Uiso 1 1 calc R U . . .
H52B H 0.1092 0.5049 0.0007 0.069 Uiso 1 1 calc R U . . .
H52C H 0.0651 0.5478 0.0487 0.069 Uiso 1 1 calc R U . . .
C53 C 0.2153(5) 0.3884(3) 0.0745(3) 0.0499(17) Uani 1 1 d . . . . .
H53A H 0.2730 0.3641 0.0991 0.075 Uiso 1 1 calc R U . . .
H53B H 0.2260 0.3949 0.0311 0.075 Uiso 1 1 calc R U . . .
H53C H 0.1757 0.3614 0.0850 0.075 Uiso 1 1 calc R U . . .
C54 C 0.2384(3) 0.4949(3) 0.0842(2) 0.0318(11) Uani 1 1 d . . . . .
H54A H 0.2094 0.5395 0.0930 0.048 Uiso 1 1 calc R U . . .
H54B H 0.2600 0.5018 0.0431 0.048 Uiso 1 1 calc R U . . .
H54C H 0.2896 0.4668 0.1142 0.048 Uiso 1 1 calc R U . . .
C55 C 0.0516(3) 0.4087(2) 0.3045(2) 0.0226(9) Uani 1 1 d . . . . .
C56 C -0.0513(3) 0.4316(2) 0.2970(2) 0.0264(9) Uani 1 1 d . . . . .
H56A H -0.0765 0.4811 0.2778 0.040 Uiso 1 1 calc R U . . .
H56B H -0.0750 0.4215 0.3372 0.040 Uiso 1 1 calc R U . . .
H56C H -0.0684 0.4069 0.2711 0.040 Uiso 1 1 calc R U . . .
C57 C 0.0801(5) 0.4470(4) 0.3430(3) 0.061(2) Uani 1 1 d . . . . .
H57A H 0.1461 0.4333 0.3455 0.091 Uiso 1 1 calc R U . . .
H57B H 0.0597 0.4361 0.3841 0.091 Uiso 1 1 calc R U . . .
H57C H 0.0531 0.4965 0.3243 0.091 Uiso 1 1 calc R U . . .
C58 C 0.0904(3) 0.3308(3) 0.3325(3) 0.0464(16) Uani 1 1 d . . . . .
H58A H 0.0725 0.3075 0.3057 0.070 Uiso 1 1 calc R U . . .
H58B H 0.0671 0.3196 0.3727 0.070 Uiso 1 1 calc R U . . .
H58C H 0.1565 0.3157 0.3371 0.070 Uiso 1 1 calc R U . . .
C59 C 0.0059(3) 0.3901(2) 0.1527(2) 0.0205(8) Uani 1 1 d . . . . .
C60 C -0.0247(3) 0.3544(2) 0.13382(19) 0.0184(8) Uani 1 1 d . . . . .
C61 C -0.0623(3) 0.3137(2) 0.10909(19) 0.0207(8) Uani 1 1 d . . . . .
C62 C -0.0213(3) 0.2422(2) 0.1232(2) 0.0266(9) Uani 1 1 d . . . . .
H62 H 0.0310 0.2195 0.1508 0.032 Uiso 1 1 calc R U . . .
C63 C -0.0580(4) 0.2047(3) 0.0964(2) 0.0318(11) Uani 1 1 d . . . . .
H63 H -0.0315 0.1561 0.1064 0.038 Uiso 1 1 calc R U . . .
C64 C -0.1331(4) 0.2379(3) 0.0551(2) 0.0371(12) Uani 1 1 d . . . . .
H64 H -0.1578 0.2122 0.0368 0.045 Uiso 1 1 calc R U . . .
C65 C -0.1718(4) 0.3085(3) 0.0406(2) 0.0363(12) Uani 1 1 d . . . . .
H65 H -0.2225 0.3314 0.0116 0.044 Uiso 1 1 calc R U . . .
C66 C -0.1374(3) 0.3461(2) 0.0680(2) 0.0270(9) Uani 1 1 d . . . . .
H66 H -0.1655 0.3946 0.0586 0.032 Uiso 1 1 calc R U . . .
C67 C 0.2170(3) 0.3145(2) 0.2169(2) 0.0215(8) Uani 1 1 d . . . . .
C68 C 0.2263(4) 0.2565(2) 0.2172(2) 0.0323(11) Uani 1 1 d D . . . .
C69 C 0.2235(3) 0.18932(15) 0.2191(2) 0.0257(13) Uani 0.805(5) 1 d DG . P E 1
C70 C 0.2914(3) 0.1447(2) 0.1942(2) 0.046(2) Uani 0.805(5) 1 d G . P E 1
H70 H 0.3397 0.1580 0.1768 0.055 Uiso 0.805(5) 1 calc R U P E 1
C71 C 0.2887(4) 0.08059(19) 0.1948(2) 0.056(2) Uani 0.805(5) 1 d G . P E 1
H71 H 0.3351 0.0501 0.1778 0.068 Uiso 0.805(5) 1 calc R U P E 1
C72 C 0.2180(4) 0.06111(16) 0.2202(2) 0.056(2) Uani 0.805(5) 1 d G . P E 1
H72 H 0.2161 0.0173 0.2206 0.067 Uiso 0.805(5) 1 calc R U P E 1
C73 C 0.1501(3) 0.1057(2) 0.2451(3) 0.056(2) Uani 0.805(5) 1 d G . P E 1
H73 H 0.1018 0.0924 0.2625 0.067 Uiso 0.805(5) 1 calc R U P E 1
C74 C 0.1528(3) 0.16985(19) 0.2445(2) 0.0427(18) Uani 0.805(5) 1 d G . P E 1
H74 H 0.1064 0.2003 0.2616 0.051 Uiso 0.805(5) 1 calc R U P E 1
C69A C 0.2690(12) 0.1874(6) 0.2036(9) 0.0257(13) Uani 0.195(5) 1 d DG . P E 2
C70A C 0.3529(11) 0.1541(8) 0.1848(9) 0.046(2) Uani 0.195(5) 1 d G . P E 2
H70A H 0.3977 0.1749 0.1800 0.055 Uiso 0.195(5) 1 calc R U P E 2
C71A C 0.3713(13) 0.0905(8) 0.1731(9) 0.056(2) Uani 0.195(5) 1 d G . P E 2
H71A H 0.4286 0.0677 0.1603 0.068 Uiso 0.195(5) 1 calc R U P E 2
C72A C 0.3057(16) 0.0601(7) 0.1802(11) 0.056(2) Uani 0.195(5) 1 d G . P E 2
H72A H 0.3183 0.0166 0.1722 0.067 Uiso 0.195(5) 1 calc R U P E 2
C73A C 0.2218(13) 0.0934(9) 0.1989(12) 0.056(2) Uani 0.195(5) 1 d G . P E 2
H73A H 0.1770 0.0727 0.2038 0.067 Uiso 0.195(5) 1 calc R U P E 2
C74A C 0.2035(10) 0.1571(9) 0.2106(10) 0.0427(18) Uani 0.195(5) 1 d G . P E 2
H74A H 0.1461 0.1798 0.2234 0.051 Uiso 0.195(5) 1 calc R U P E 2
C76 C -0.1675(3) 0.7606(2) 0.0221(2) 0.0242(9) Uani 1 1 d . . . . .
C77 C -0.1365(3) 0.8211(2) 0.0169(2) 0.0304(10) Uani 1 1 d . . . . .
H77A H -0.1868 0.8600 0.0237 0.046 Uiso 1 1 calc R U . . .
H77B H -0.1162 0.8339 -0.0239 0.046 Uiso 1 1 calc R U . . .
H77C H -0.0866 0.8082 0.0477 0.046 Uiso 1 1 calc R U . . .
C78 C -0.0909(4) 0.7002(3) 0.0092(2) 0.0407(14) Uani 1 1 d . . . . .
H78A H -0.0374 0.6894 0.0362 0.061 Uiso 1 1 calc R U . . .
H78B H -0.0766 0.7124 -0.0335 0.061 Uiso 1 1 calc R U . . .
H78C H -0.1097 0.6601 0.0165 0.061 Uiso 1 1 calc R U . . .
C79 C -0.2483(4) 0.7804(3) -0.0236(2) 0.0322(11) Uani 1 1 d . . . . .
H79A H -0.2681 0.7410 -0.0193 0.048 Uiso 1 1 calc R U . . .
H79B H -0.2307 0.7938 -0.0652 0.048 Uiso 1 1 calc R U . . .
H79C H -0.2980 0.8190 -0.0155 0.048 Uiso 1 1 calc R U . . .
C80 C -0.2549(3) 0.6828(2) 0.24351(19) 0.0229(9) Uani 1 1 d . . . . .
C81 C -0.3200(3) 0.7431(3) 0.2639(2) 0.0341(11) Uani 1 1 d . . . . .
H81A H -0.2933 0.7788 0.2599 0.051 Uiso 1 1 calc R U . . .
H81B H -0.3318 0.7275 0.3067 0.051 Uiso 1 1 calc R U . . .
H81C H -0.3769 0.7619 0.2383 0.051 Uiso 1 1 calc R U . . .
C82 C -0.1649(3) 0.6557(3) 0.2812(2) 0.0333(11) Uani 1 1 d . . . . .
H82A H -0.1224 0.6178 0.2671 0.050 Uiso 1 1 calc R U . . .
H82B H -0.1740 0.6391 0.3244 0.050 Uiso 1 1 calc R U . . .
H82C H -0.1403 0.6926 0.2763 0.050 Uiso 1 1 calc R U . . .
C83 C -0.2936(4) 0.6260(3) 0.2491(2) 0.0357(11) Uani 1 1 d . . . . .
H83A H -0.3515 0.6444 0.2247 0.054 Uiso 1 1 calc R U . . .
H83B H -0.3027 0.6082 0.2920 0.054 Uiso 1 1 calc R U . . .
H83C H -0.2514 0.5888 0.2341 0.054 Uiso 1 1 calc R U . . .
C84 C -0.3611(3) 0.8260(2) 0.1001(2) 0.0205(8) Uani 1 1 d . . . . .
C85 C -0.4345(3) 0.8621(2) 0.07726(19) 0.0205(8) Uani 1 1 d . . . . .
C86 C -0.5234(3) 0.9051(2) 0.0504(2) 0.0215(8) Uani 1 1 d . . . . .
C87 C -0.5745(4) 0.8791(3) 0.0208(3) 0.0533(18) Uani 1 1 d . . . . .
H87 H -0.5484 0.8340 0.0158 0.064 Uiso 1 1 calc R U . . .
C88 C -0.6639(4) 0.9185(3) -0.0019(3) 0.060(2) Uani 1 1 d . . . . .
H88 H -0.6988 0.8999 -0.0212 0.073 Uiso 1 1 calc R U . . .
C89 C -0.7000(4) 0.9842(3) 0.0042(3) 0.0406(13) Uani 1 1 d . . . . .
H89 H -0.7600 1.0119 -0.0119 0.049 Uiso 1 1 calc R U . . .
C90 C -0.6501(3) 1.0105(2) 0.0335(2) 0.0334(11) Uani 1 1 d . . . . .
H90 H -0.6759 1.0561 0.0375 0.040 Uiso 1 1 calc R U . . .
C91 C -0.5631(3) 0.9710(2) 0.0572(2) 0.0298(10) Uani 1 1 d . . . . .
H91 H -0.5300 0.9892 0.0784 0.036 Uiso 1 1 calc R U . . .
C92 C -0.3013(3) 0.6622(2) 0.0903(2) 0.0243(9) Uani 1 1 d . . . . .
C93 C -0.3638(3) 0.6569(3) 0.0672(2) 0.0303(10) Uani 1 1 d . . . . .
C94 C -0.4333(6) 0.6413(5) 0.0395(5) 0.0331(17) Uani 0.535(9) 1 d G U P F 1
C95 C -0.4125(5) 0.5829(5) 0.0182(4) 0.047(2) Uani 0.535(9) 1 d G U P F 1
H95 H -0.3524 0.5508 0.0241 0.056 Uiso 0.535(9) 1 calc R U P F 1
C96 C -0.4795(6) 0.5715(5) -0.0117(5) 0.063(3) Uani 0.535(9) 1 d G U P F 1
H96 H -0.4652 0.5316 -0.0262 0.076 Uiso 0.535(9) 1 calc R U P F 1
C97 C -0.5673(5) 0.6185(6) -0.0203(5) 0.056(3) Uani 0.535(9) 1 d G U P F 1
H97 H -0.6131 0.6107 -0.0407 0.067 Uiso 0.535(9) 1 calc R U P F 1
C98 C -0.5881(5) 0.6769(5) 0.0010(6) 0.063(3) Uani 0.535(9) 1 d G U P F 1
H98 H -0.6481 0.7090 -0.0049 0.076 Uiso 0.535(9) 1 calc R U P F 1
C99 C -0.5211(7) 0.6883(5) 0.0309(6) 0.047(2) Uani 0.535(9) 1 d G U P F 1
H99 H -0.5353 0.7283 0.0454 0.057 Uiso 0.535(9) 1 calc R U P F 1
C94A C -0.4427(7) 0.6581(6) 0.0355(5) 0.0331(17) Uani 0.465(9) 1 d G U P F 2
C95A C -0.4255(5) 0.6184(6) -0.0061(5) 0.047(2) Uani 0.465(9) 1 d G U P F 2
H95A H -0.3652 0.5917 -0.0109 0.056 Uiso 0.465(9) 1 calc R U P F 2
C96A C -0.4966(7) 0.6176(7) -0.0407(5) 0.063(3) Uani 0.465(9) 1 d G U P F 2
H96A H -0.4849 0.5904 -0.0691 0.076 Uiso 0.465(9) 1 calc R U P F 2
C97A C -0.5850(6) 0.6566(7) -0.0336(5) 0.056(3) Uani 0.465(9) 1 d G U P F 2
H97A H -0.6336 0.6561 -0.0572 0.067 Uiso 0.465(9) 1 calc R U P F 2
C98A C -0.6022(6) 0.6964(6) 0.0080(6) 0.063(3) Uani 0.465(9) 1 d G U P F 2
H98A H -0.6625 0.7231 0.0128 0.076 Uiso 0.465(9) 1 calc R U P F 2
C99A C -0.5310(8) 0.6972(7) 0.0426(6) 0.047(2) Uani 0.465(9) 1 d G U P F 2
H99A H -0.5428 0.7244 0.0710 0.057 Uiso 0.465(9) 1 calc R U P F 2
C101 C -0.0413(3) 0.9839(2) 0.12309(19) 0.0212(8) Uani 1 1 d . . . . .
C102 C -0.0302(4) 0.9329(2) 0.0845(2) 0.0330(11) Uani 1 1 d . . . . .
H10A H 0.0202 0.8905 0.1026 0.049 Uiso 1 1 calc R U . . .
H10B H -0.0179 0.9530 0.0429 0.049 Uiso 1 1 calc R U . . .
H10C H -0.0859 0.9227 0.0833 0.049 Uiso 1 1 calc R U . . .
C103 C -0.1169(3) 1.0520(2) 0.0932(2) 0.0297(10) Uani 1 1 d . . . . .
H10D H -0.1734 1.0437 0.0892 0.045 Uiso 1 1 calc R U . . .
H10E H -0.1007 1.0719 0.0527 0.045 Uiso 1 1 calc R U . . .
H10F H -0.1247 1.0840 0.1187 0.045 Uiso 1 1 calc R U . . .
C104 C 0.0469(3) 0.9964(3) 0.1301(2) 0.0320(11) Uani 1 1 d . . . . .
H10G H 0.0391 1.0279 0.1561 0.048 Uiso 1 1 calc R U . . .
H10H H 0.0633 1.0167 0.0898 0.048 Uiso 1 1 calc R U . . .
H10I H 0.0949 0.9528 0.1489 0.048 Uiso 1 1 calc R U . . .
C105 C -0.1390(3) 0.8895(2) 0.3392(2) 0.0230(9) Uani 1 1 d . . . . .
C106 C -0.1666(6) 0.9468(4) 0.3716(3) 0.065(2) Uani 1 1 d . . . . .
H10J H -0.1170 0.9642 0.3726 0.097 Uiso 1 1 calc R U . . .
H10K H -0.1804 0.9290 0.4134 0.097 Uiso 1 1 calc R U . . .
H10L H -0.2203 0.9842 0.3495 0.097 Uiso 1 1 calc R U . . .
C107 C -0.0604(4) 0.8299(4) 0.3751(3) 0.064(2) Uani 1 1 d . . . . .
H10M H -0.0468 0.7915 0.3564 0.096 Uiso 1 1 calc R U . . .
H10N H -0.0757 0.8157 0.4173 0.096 Uiso 1 1 calc R U . . .
H10O H -0.0075 0.8438 0.3751 0.096 Uiso 1 1 calc R U . . .
C108 C -0.2189(4) 0.8690(4) 0.3311(3) 0.0489(16) Uani 1 1 d . . . . .
H10P H -0.2692 0.9093 0.3087 0.073 Uiso 1 1 calc R U . . .
H10Q H -0.2371 0.8500 0.3712 0.073 Uiso 1 1 calc R U . . .
H10R H -0.2025 0.8341 0.3080 0.073 Uiso 1 1 calc R U . . .
C109 C -0.0737(3) 1.0379(2) 0.2589(2) 0.0243(9) Uani 1 1 d . . . . .
C110 C -0.0984(3) 1.0980(2) 0.2561(2) 0.0221(8) Uani 1 1 d . . . . .
C111 C -0.1261(3) 1.1699(2) 0.2532(2) 0.0193(8) Uani 1 1 d . . . . .
C112 C -0.1995(3) 1.2168(2) 0.2142(2) 0.0234(9) Uani 1 1 d . . . . .
H112 H -0.2323 1.2011 0.1903 0.028 Uiso 1 1 calc R U . . .
C113 C -0.2253(3) 1.2868(2) 0.2100(2) 0.0288(10) Uani 1 1 d . . . . .
H113 H -0.2756 1.3188 0.1835 0.035 Uiso 1 1 calc R U . . .
C114 C -0.1761(4) 1.3090(3) 0.2453(3) 0.0359(12) Uani 1 1 d . . . . .
H114 H -0.1933 1.3566 0.2428 0.043 Uiso 1 1 calc R U . . .
C115 C -0.1034(4) 1.2630(3) 0.2836(3) 0.0338(11) Uani 1 1 d . . . . .
H115 H -0.0696 1.2790 0.3067 0.041 Uiso 1 1 calc R U . . .
C116 C -0.0788(3) 1.1933(2) 0.2889(2) 0.0258(9) Uani 1 1 d . . . . .
H116 H -0.0299 1.1614 0.3168 0.031 Uiso 1 1 calc R U . . .
C117 C -0.2483(3) 1.0174(2) 0.1995(2) 0.0237(9) Uani 1 1 d . . . . .
C118 C -0.3111(3) 1.0689(2) 0.1949(2) 0.0245(9) Uani 1 1 d . . . . .
C119 C -0.3877(3) 1.13058(19) 0.1891(2) 0.0235(13) Uani 0.765(7) 1 d G U P G 1
C120 C -0.4500(3) 1.1553(2) 0.1388(2) 0.0378(16) Uani 0.765(7) 1 d G U P G 1
H120 H -0.4425 1.1308 0.1084 0.045 Uiso 0.765(7) 1 calc R U P G 1
C121 C -0.5233(3) 1.2157(3) 0.1330(2) 0.0469(18) Uani 0.765(7) 1 d G U P G 1
H121 H -0.5659 1.2326 0.0986 0.056 Uiso 0.765(7) 1 calc R U P G 1
C122 C -0.5342(3) 1.2515(2) 0.1775(2) 0.0397(18) Uani 0.765(7) 1 d G U P G 1
H122 H -0.5843 1.2929 0.1735 0.048 Uiso 0.765(7) 1 calc R U P G 1
C123 C -0.4719(3) 1.2268(3) 0.2278(2) 0.0364(16) Uani 0.765(7) 1 d G U P G 1
H123 H -0.4794 1.2513 0.2582 0.044 Uiso 0.765(7) 1 calc R U P G 1
C124 C -0.3986(3) 1.1664(3) 0.2336(2) 0.0272(14) Uani 0.765(7) 1 d G U P G 1
H124 H -0.3561 1.1495 0.2679 0.033 Uiso 0.765(7) 1 calc R U P G 1
C11A C -0.3776(11) 1.1382(7) 0.1932(8) 0.0235(13) Uani 0.235(7) 1 d G U P G 2
C12A C -0.4136(11) 1.1853(9) 0.1375(6) 0.0378(16) Uani 0.235(7) 1 d G U P G 2
H12A H -0.3924 1.1746 0.1005 0.045 Uiso 0.235(7) 1 calc R U P G 2
C12B C -0.4805(11) 1.2480(8) 0.1359(6) 0.0469(18) Uani 0.235(7) 1 d G U P G 2
H12B H -0.5050 1.2801 0.0978 0.056 Uiso 0.235(7) 1 calc R U P G 2
C12C C -0.5114(11) 1.2636(8) 0.1900(8) 0.0397(18) Uani 0.235(7) 1 d G U P G 2
H12C H -0.5572 1.3065 0.1889 0.048 Uiso 0.235(7) 1 calc R U P G 2
C12D C -0.4755(13) 1.2165(10) 0.2458(6) 0.0364(16) Uani 0.235(7) 1 d G U P G 2
H12D H -0.4967 1.2272 0.2828 0.044 Uiso 0.235(7) 1 calc R U P G 2
C12E C -0.4086(13) 1.1538(9) 0.2474(6) 0.0272(14) Uani 0.235(7) 1 d G U P G 2
H12E H -0.3841 1.1217 0.2855 0.033 Uiso 0.235(7) 1 calc R U P G 2
C125 C 0.1303(3) 0.8362(2) 0.2500(2) 0.0232(9) Uani 1 1 d . . . . .
N11 N 0.0959(6) 0.1617(4) 0.4252(5) 0.106(3) Uani 1 1 d . . . . .
C126 C 0.0617(5) 0.1236(4) 0.4476(4) 0.063(2) Uani 1 1 d . . . . .
C127 C 0.0167(8) 0.0751(6) 0.4749(5) 0.109(4) Uani 1 1 d . . . . .
H12F H 0.0434 0.0328 0.4617 0.163 Uiso 1 1 calc R U . . .
H12G H -0.0479 0.0956 0.4617 0.163 Uiso 1 1 calc R U . . .
H12H H 0.0243 0.0644 0.5195 0.163 Uiso 1 1 calc R U . . .
N12 N 1.0078(5) 0.3820(5) 0.5953(3) 0.086(3) Uani 1 1 d . . . . .
C128 C 0.9676(4) 0.3688(4) 0.6356(3) 0.0468(15) Uani 1 1 d . . . . .
C129 C 0.9204(4) 0.3494(3) 0.6877(3) 0.0461(14) Uani 1 1 d . . . . .
H12I H 0.8753 0.3322 0.6757 0.069 Uiso 1 1 calc R U . . .
H12J H 0.8902 0.3895 0.7034 0.069 Uiso 1 1 calc R U . . .
H12K H 0.9635 0.3134 0.7196 0.069 Uiso 1 1 calc R U . . .
N13 N 0.7781(8) 0.1888(5) 0.9377(3) 0.122(4) Uani 1 1 d . . . . .
C130 C 0.8004(6) 0.2307(4) 0.9098(3) 0.067(2) Uani 1 1 d . . . . .
C131 C 0.8300(6) 0.2835(3) 0.8744(3) 0.0587(19) Uani 1 1 d . . . . .
H13A H 0.7935 0.3049 0.8353 0.088 Uiso 1 1 calc R U . . .
H13B H 0.8936 0.2636 0.8668 0.088 Uiso 1 1 calc R U . . .
H13C H 0.8230 0.3183 0.8967 0.088 Uiso 1 1 calc R U . . .

loop_
_atom_site_aniso_label
_atom_site_aniso_U_11
_atom_site_aniso_U_22
_atom_site_aniso_U_33
_atom_site_aniso_U_23
_atom_site_aniso_U_13
_atom_site_aniso_U_12
Rh1 0.01187(13) 0.01206(13) 0.01494(14) -0.00350(10) 0.00123(10) -0.00558(10)
Rh2 0.01274(13) 0.01194(13) 0.01589(14) -0.00428(10) 0.00142(10) -0.00588(10)
Rh3 0.01355(13) 0.01474(14) 0.01750(15) -0.00437(11) 0.00143(11) -0.00715(11)
Rh4 0.01247(14) 0.01790(15) 0.02485(17) -0.00672(12) 0.00062(12) -0.00421(11)
Rh5 0.01361(14) 0.01434(14) 0.02262(16) -0.00750(12) 0.00073(11) -0.00384(11)
Cl1 0.0201(5) 0.0240(5) 0.0326(6) -0.0080(4) -0.0035(4) -0.0079(4)
Cl2 0.0238(6) 0.0178(6) 0.0311(6) -0.0002(5) -0.0046(5) -0.0115(4)
O2 0.041(2) 0.021(2) 0.044(2) -0.0041(18) -0.0168(19) -0.0108(16)
C50 0.024(2) 0.021(2) 0.025(2) -0.0040(19) -0.0057(18) -0.012(2)
Cl2A 0.0238(6) 0.0178(6) 0.0311(6) -0.0002(5) -0.0046(5) -0.0115(4)
O2A 0.041(2) 0.021(2) 0.044(2) -0.0041(18) -0.0168(19) -0.0108(16)
C50A 0.024(2) 0.021(2) 0.025(2) -0.0040(19) -0.0057(18) -0.012(2)
Cl3 0.0199(9) 0.0292(9) 0.0799(14) -0.0221(9) 0.0002(8) -0.0111(6)
O3 0.026(3) 0.032(3) 0.092(5) -0.023(3) -0.008(3) -0.009(2)
C75 0.021(4) 0.019(3) 0.044(4) 0.004(3) 0.009(3) 0.006(3)
Cl3A 0.0199(9) 0.0292(9) 0.0799(14) -0.0221(9) 0.0002(8) -0.0111(6)
O3A 0.026(3) 0.032(3) 0.092(5) -0.023(3) -0.008(3) -0.009(2)
C75A 0.021(4) 0.019(3) 0.044(4) 0.004(3) 0.009(3) 0.006(3)
Cl4 0.0161(5) 0.0211(6) 0.0518(8) -0.0051(5) -0.0055(5) -0.0027(4)
O4 0.0178(18) 0.048(3) 0.103(4) -0.050(3) -0.012(2) 0.0010(17)
C100 0.020(2) 0.029(3) 0.048(3) -0.021(2) 0.000(2) -0.011(2)
Cl4A 0.0161(5) 0.0211(6) 0.0518(8) -0.0051(5) -0.0055(5) -0.0027(4)
O4A 0.0178(18) 0.048(3) 0.103(4) -0.050(3) -0.012(2) 0.0010(17)
C10A 0.020(2) 0.029(3) 0.048(3) -0.021(2) 0.000(2) -0.011(2)
Cl5 0.0258(5) 0.0290(6) 0.0422(7) -0.0216(5) -0.0040(5) -0.0007(4)
P1 0.0141(4) 0.0130(4) 0.0183(5) -0.0049(4) 0.0025(4) -0.0063(4)
P2 0.0120(4) 0.0124(4) 0.0155(4) -0.0032(3) 0.0015(3) -0.0061(3)
P3 0.0117(4) 0.0126(4) 0.0160(4) -0.0042(3) 0.0020(3) -0.0059(3)
P4 0.0128(4) 0.0121(4) 0.0162(5) -0.0046(3) 0.0015(3) -0.0054(3)
P5 0.0148(4) 0.0125(4) 0.0170(5) -0.0053(4) 0.0023(4) -0.0070(3)
P6 0.0145(4) 0.0147(4) 0.0155(5) -0.0045(4) 0.0019(4) -0.0082(4)
P7 0.0132(4) 0.0170(5) 0.0171(5) -0.0037(4) 0.0023(4) -0.0059(4)
P8 0.0120(4) 0.0165(5) 0.0208(5) -0.0057(4) 0.0021(4) -0.0029(4)
P9 0.0138(4) 0.0160(5) 0.0251(5) -0.0044(4) 0.0000(4) -0.0046(4)
P10 0.0145(4) 0.0137(5) 0.0254(5) -0.0057(4) 0.0013(4) -0.0042(4)
O1 0.0266(16) 0.0211(15) 0.0261(16) -0.0062(12) 0.0034(13) -0.0096(13)
O5 0.0243(16) 0.0349(19) 0.044(2) -0.0246(17) 0.0013(15) -0.0063(14)
N1 0.0146(14) 0.0116(14) 0.0144(15) -0.0023(12) 0.0018(12) -0.0047(12)
N2 0.0166(15) 0.0153(15) 0.0136(15) -0.0051(12) 0.0051(12) -0.0065(12)
N3 0.0141(14) 0.0166(15) 0.0150(15) -0.0058(12) 0.0033(12) -0.0076(12)
N4 0.0150(14) 0.0135(15) 0.0150(15) -0.0049(12) 0.0042(12) -0.0083(12)
N5 0.0139(14) 0.0181(16) 0.0136(15) -0.0028(12) 0.0013(12) -0.0077(12)
N6 0.0129(14) 0.0191(16) 0.0156(16) -0.0027(13) 0.0017(12) -0.0072(12)
N7 0.0148(15) 0.0151(15) 0.0171(16) -0.0006(12) 0.0037(12) -0.0032(12)
N8 0.0158(15) 0.0167(16) 0.0213(17) -0.0073(13) 0.0053(13) -0.0051(13)
N9 0.0163(15) 0.0148(16) 0.0207(17) 0.0013(13) -0.0046(13) -0.0049(13)
N10 0.0174(16) 0.0224(18) 0.0245(18) -0.0052(14) 0.0019(14) -0.0094(14)
C1 0.0178(18) 0.0169(18) 0.0166(18) -0.0007(14) 0.0025(15) -0.0070(15)
C2 0.029(2) 0.021(2) 0.022(2) -0.0046(16) 0.0105(17) -0.0062(17)
C3 0.025(2) 0.028(2) 0.022(2) -0.0050(17) 0.0084(17) -0.0151(18)
C4 0.0203(19) 0.025(2) 0.021(2) -0.0008(17) 0.0003(16) -0.0096(17)
C5 0.0211(19) 0.022(2) 0.0151(18) -0.0075(15) 0.0077(15) -0.0089(16)
C6 0.026(2) 0.029(2) 0.017(2) -0.0019(17) -0.0023(17) -0.0070(18)
C7 0.025(2) 0.031(2) 0.022(2) -0.0072(17) 0.0074(17) -0.0180(18)
C8 0.025(2) 0.032(2) 0.028(2) -0.0159(19) 0.0096(18) -0.0104(19)
C9 0.0164(17) 0.0162(18) 0.0211(19) -0.0071(15) 0.0024(15) -0.0070(14)
C10 0.0204(19) 0.0186(19) 0.020(2) -0.0038(15) 0.0040(16) -0.0074(15)
C11 0.025(2) 0.034(2) 0.0172(19) -0.0020(17) 0.0012(16) -0.0202(19)
C12 0.041(3) 0.054(3) 0.037(3) -0.023(3) 0.010(2) -0.030(3)
C13 0.083(5) 0.094(5) 0.035(3) -0.031(3) 0.014(3) -0.071(5)
C14 0.051(4) 0.097(6) 0.034(3) -0.001(3) -0.011(3) -0.054(4)
C15 0.027(3) 0.059(4) 0.051(4) 0.011(3) -0.016(2) -0.025(3)
C16 0.027(2) 0.034(3) 0.037(3) 0.004(2) -0.002(2) -0.021(2)
C17 0.0212(19) 0.0150(18) 0.021(2) -0.0065(15) 0.0037(16) -0.0050(15)
C18 0.026(2) 0.021(2) 0.022(2) -0.0065(16) -0.0019(17) -0.0085(17)
C19 0.040(3) 0.021(2) 0.028(2) -0.0027(18) -0.004(2) -0.018(2)
C20 0.062(4) 0.024(2) 0.030(3) -0.005(2) -0.007(2) -0.017(2)
C21 0.105(6) 0.036(3) 0.033(3) -0.010(2) -0.009(3) -0.038(4)
C22 0.102(7) 0.051(4) 0.090(6) -0.003(4) -0.032(5) -0.054(5)
C23 0.066(5) 0.071(6) 0.118(8) 0.005(5) -0.018(5) -0.055(5)
C24 0.043(3) 0.040(3) 0.095(6) -0.005(3) -0.014(4) -0.025(3)
C25 0.027(2) 0.0069(16) 0.025(2) -0.0073(14) 0.0123(17) -0.0048(15)
C26 0.023(2) 0.021(2) 0.021(2) -0.0066(16) 0.0089(16) -0.0109(16)
C27 0.079(6) 0.082(7) 0.024(4) -0.024(4) 0.027(4) -0.065(6)
C28 0.044(5) 0.125(9) 0.021(4) -0.005(5) 0.007(3) -0.052(6)
C29 0.106(8) 0.029(4) 0.051(5) 0.001(4) 0.057(6) 0.007(5)
C27A 0.079(6) 0.082(7) 0.024(4) -0.024(4) 0.027(4) -0.065(6)
C28A 0.044(5) 0.125(9) 0.021(4) -0.005(5) 0.007(3) -0.052(6)
C29A 0.106(8) 0.029(4) 0.051(5) 0.001(4) 0.057(6) 0.007(5)
C30 0.0191(18) 0.0197(19) 0.0103(16) -0.0033(14) 0.0055(14) -0.0083(15)
C31 0.0168(19) 0.034(2) 0.024(2) -0.0122(19) 0.0050(16) -0.0058(17)
C32 0.040(3) 0.022(2) 0.017(2) -0.0032(16) 0.0047(18) -0.0170(19)
C33 0.024(2) 0.024(2) 0.0168(19) -0.0081(16) 0.0052(16) -0.0125(17)
C34 0.0169(18) 0.0186(19) 0.025(2) -0.0088(16) 0.0028(15) -0.0091(15)
C35 0.0150(17) 0.022(2) 0.026(2) -0.0135(17) 0.0057(15) -0.0088(15)
C36 0.024(2) 0.0126(18) 0.024(2) -0.0063(15) 0.0012(16) -0.0071(15)
C37 0.026(2) 0.022(2) 0.026(2) -0.0107(18) 0.0030(18) -0.0038(17)
C38 0.030(2) 0.026(2) 0.030(2) -0.0096(19) -0.003(2) 0.0053(19)
C39 0.048(3) 0.018(2) 0.039(3) -0.007(2) -0.001(2) 0.000(2)
C40 0.046(3) 0.021(2) 0.043(3) 0.001(2) 0.005(2) -0.016(2)
C41 0.029(2) 0.021(2) 0.036(3) -0.0074(19) 0.007(2) -0.0116(18)
C42 0.0179(18) 0.0177(19) 0.025(2) -0.0073(16) 0.0022(16) -0.0088(15)
C43 0.0207(19) 0.0207(19) 0.0202(19) -0.0082(16) 0.0062(15) -0.0093(16)
C44 0.0142(17) 0.032(2) 0.0134(18) -0.0011(16) 0.0022(14) -0.0085(16)
C45 0.023(2) 0.040(3) 0.019(2) -0.0067(19) 0.0020(17) -0.0139(19)
C46 0.022(2) 0.064(4) 0.023(2) -0.007(2) 0.0032(18) -0.020(2)
C47 0.021(2) 0.075(4) 0.016(2) 0.005(2) -0.0022(18) -0.018(3)
C48 0.020(2) 0.039(3) 0.028(2) 0.009(2) 0.0077(18) 0.0031(19)
C49 0.0180(19) 0.030(2) 0.020(2) -0.0019(17) 0.0058(16) -0.0036(17)
C51 0.0205(19) 0.022(2) 0.0162(18) -0.0070(15) 0.0069(15) -0.0115(16)
C52 0.029(3) 0.088(5) 0.014(2) 0.001(3) -0.0014(19) -0.024(3)
C53 0.092(5) 0.028(3) 0.040(3) -0.021(2) 0.034(3) -0.027(3)
C54 0.032(2) 0.054(3) 0.026(2) -0.016(2) 0.0104(19) -0.033(2)
C55 0.021(2) 0.031(2) 0.019(2) -0.0029(17) 0.0065(16) -0.0166(18)
C56 0.022(2) 0.032(2) 0.023(2) -0.0024(18) 0.0075(17) -0.0104(18)
C57 0.069(4) 0.125(7) 0.040(3) -0.056(4) 0.037(3) -0.076(5)
C58 0.024(2) 0.048(3) 0.043(3) 0.019(3) 0.010(2) -0.004(2)
C59 0.0200(19) 0.021(2) 0.026(2) -0.0090(16) 0.0059(16) -0.0117(16)
C60 0.0198(18) 0.0185(19) 0.0197(19) -0.0059(15) 0.0064(15) -0.0099(15)
C61 0.023(2) 0.025(2) 0.022(2) -0.0111(17) 0.0087(16) -0.0153(17)
C62 0.030(2) 0.022(2) 0.034(2) -0.0100(18) 0.0139(19) -0.0151(18)
C63 0.049(3) 0.024(2) 0.035(3) -0.014(2) 0.016(2) -0.025(2)
C64 0.056(3) 0.044(3) 0.030(3) -0.015(2) 0.005(2) -0.037(3)
C65 0.048(3) 0.043(3) 0.027(2) -0.006(2) -0.005(2) -0.028(3)
C66 0.038(3) 0.024(2) 0.024(2) -0.0062(18) -0.0003(19) -0.0171(19)
C67 0.023(2) 0.0183(19) 0.024(2) -0.0062(16) -0.0023(16) -0.0076(16)
C68 0.043(3) 0.021(2) 0.033(3) -0.0094(19) -0.010(2) -0.009(2)
C69 0.031(3) 0.012(2) 0.032(3) -0.004(2) -0.011(2) -0.005(2)
C70 0.082(6) 0.020(3) 0.030(3) -0.009(2) 0.005(4) -0.009(3)
C71 0.107(7) 0.017(3) 0.034(4) -0.010(3) -0.007(4) -0.006(4)
C72 0.091(6) 0.019(3) 0.052(5) -0.002(3) -0.039(4) -0.015(4)
C73 0.055(4) 0.019(3) 0.093(7) -0.003(3) -0.020(4) -0.020(3)
C74 0.039(4) 0.015(3) 0.077(5) -0.010(3) -0.011(3) -0.013(3)
C69A 0.031(3) 0.012(2) 0.032(3) -0.004(2) -0.011(2) -0.005(2)
C70A 0.082(6) 0.020(3) 0.030(3) -0.009(2) 0.005(4) -0.009(3)
C71A 0.107(7) 0.017(3) 0.034(4) -0.010(3) -0.007(4) -0.006(4)
C72A 0.091(6) 0.019(3) 0.052(5) -0.002(3) -0.039(4) -0.015(4)
C73A 0.055(4) 0.019(3) 0.093(7) -0.003(3) -0.020(4) -0.020(3)
C74A 0.039(4) 0.015(3) 0.077(5) -0.010(3) -0.011(3) -0.013(3)
C76 0.032(2) 0.0161(19) 0.022(2) -0.0005(16) 0.0118(17) -0.0082(17)
C77 0.035(2) 0.025(2) 0.032(3) -0.0027(19) 0.016(2) -0.0151(19)
C78 0.054(3) 0.025(2) 0.031(3) -0.002(2) 0.025(2) -0.004(2)
C79 0.046(3) 0.028(2) 0.019(2) -0.0019(18) 0.002(2) -0.011(2)
C80 0.021(2) 0.031(2) 0.018(2) -0.0066(17) 0.0064(16) -0.0106(17)
C81 0.029(2) 0.043(3) 0.033(3) -0.017(2) 0.016(2) -0.012(2)
C82 0.027(2) 0.040(3) 0.026(2) -0.006(2) 0.0027(19) -0.005(2)
C83 0.041(3) 0.040(3) 0.034(3) -0.010(2) 0.018(2) -0.024(2)
C84 0.0172(18) 0.0189(19) 0.024(2) -0.0070(16) 0.0015(16) -0.0041(15)
C85 0.0194(19) 0.0187(19) 0.021(2) -0.0037(16) 0.0059(16) -0.0047(15)
C86 0.0165(18) 0.021(2) 0.021(2) -0.0025(16) -0.0008(15) -0.0010(15)
C87 0.048(3) 0.042(3) 0.062(4) -0.031(3) -0.025(3) 0.007(3)
C88 0.047(4) 0.047(4) 0.077(5) -0.018(3) -0.042(4) -0.001(3)
C89 0.033(3) 0.035(3) 0.048(3) -0.007(2) -0.011(2) -0.007(2)
C90 0.028(2) 0.019(2) 0.043(3) 0.000(2) -0.007(2) -0.0015(18)
C91 0.022(2) 0.025(2) 0.036(3) -0.0002(19) -0.0038(19) -0.0065(18)
C92 0.022(2) 0.026(2) 0.023(2) -0.0023(17) 0.0031(17) -0.0095(17)
C93 0.021(2) 0.045(3) 0.023(2) -0.001(2) -0.0003(17) -0.016(2)
C94 0.025(3) 0.041(4) 0.031(3) 0.000(3) -0.002(2) -0.016(3)
C95 0.037(3) 0.068(5) 0.048(4) -0.027(3) 0.008(3) -0.026(3)
C96 0.062(4) 0.081(5) 0.058(4) -0.034(4) 0.010(3) -0.028(4)
C97 0.057(4) 0.067(5) 0.053(4) -0.020(4) -0.011(3) -0.028(4)
C98 0.050(4) 0.067(5) 0.076(4) -0.018(4) -0.006(3) -0.025(4)
C99 0.040(3) 0.046(3) 0.056(4) -0.016(3) -0.007(3) -0.013(3)
C94A 0.025(3) 0.041(4) 0.031(3) 0.000(3) -0.002(2) -0.016(3)
C95A 0.037(3) 0.068(5) 0.048(4) -0.027(3) 0.008(3) -0.026(3)
C96A 0.062(4) 0.081(5) 0.058(4) -0.034(4) 0.010(3) -0.028(4)
C97A 0.057(4) 0.067(5) 0.053(4) -0.020(4) -0.011(3) -0.028(4)
C98A 0.050(4) 0.067(5) 0.076(4) -0.018(4) -0.006(3) -0.025(4)
C99A 0.040(3) 0.046(3) 0.056(4) -0.016(3) -0.007(3) -0.013(3)
C101 0.023(2) 0.0190(19) 0.020(2) -0.0001(16) -0.0011(16) -0.0088(16)
C102 0.048(3) 0.019(2) 0.025(2) -0.0011(18) 0.008(2) -0.008(2)
C103 0.029(2) 0.023(2) 0.031(2) 0.0061(18) -0.0031(19) -0.0097(18)
C104 0.025(2) 0.036(3) 0.030(2) 0.005(2) -0.0011(19) -0.013(2)
C105 0.025(2) 0.024(2) 0.018(2) -0.0050(16) 0.0030(16) -0.0075(17)
C106 0.114(6) 0.063(4) 0.051(4) -0.034(3) 0.043(4) -0.059(5)
C107 0.043(3) 0.054(4) 0.058(4) 0.027(3) 0.019(3) -0.001(3)
C108 0.055(4) 0.075(5) 0.031(3) -0.004(3) 0.005(3) -0.046(3)
C109 0.0152(18) 0.020(2) 0.037(3) -0.0087(18) 0.0006(17) -0.0042(15)
C110 0.0209(19) 0.023(2) 0.026(2) -0.0079(17) 0.0025(16) -0.0097(16)
C111 0.0162(18) 0.0166(19) 0.026(2) -0.0079(16) 0.0065(16) -0.0060(15)
C112 0.020(2) 0.023(2) 0.028(2) -0.0089(17) 0.0102(17) -0.0077(16)
C113 0.021(2) 0.023(2) 0.033(2) -0.0030(19) 0.0082(18) 0.0004(17)
C114 0.041(3) 0.022(2) 0.054(3) -0.019(2) 0.020(2) -0.017(2)
C115 0.040(3) 0.035(3) 0.045(3) -0.024(2) 0.016(2) -0.027(2)
C116 0.026(2) 0.025(2) 0.029(2) -0.0076(18) -0.0001(18) -0.0112(18)
C117 0.0169(19) 0.021(2) 0.033(2) -0.0077(18) -0.0002(17) -0.0059(16)
C118 0.0186(19) 0.030(2) 0.028(2) -0.0100(18) 0.0013(17) -0.0110(17)
C119 0.016(2) 0.023(2) 0.030(2) -0.0082(18) 0.0007(18) -0.0040(17)
C120 0.033(3) 0.041(3) 0.033(3) -0.013(3) -0.001(2) -0.003(2)
C121 0.036(3) 0.049(4) 0.042(3) -0.015(3) -0.005(3) 0.004(3)
C122 0.028(3) 0.034(3) 0.048(3) -0.012(3) 0.000(3) 0.003(2)
C123 0.035(3) 0.032(3) 0.042(4) -0.018(3) 0.001(3) -0.005(2)
C124 0.027(2) 0.026(3) 0.027(3) -0.009(2) -0.001(2) -0.006(2)
C11A 0.016(2) 0.023(2) 0.030(2) -0.0082(18) 0.0007(18) -0.0040(17)
C12A 0.033(3) 0.041(3) 0.033(3) -0.013(3) -0.001(2) -0.003(2)
C12B 0.036(3) 0.049(4) 0.042(3) -0.015(3) -0.005(3) 0.004(3)
C12C 0.028(3) 0.034(3) 0.048(3) -0.012(3) 0.000(3) 0.003(2)
C12D 0.035(3) 0.032(3) 0.042(4) -0.018(3) 0.001(3) -0.005(2)
C12E 0.027(2) 0.026(3) 0.027(3) -0.009(2) -0.001(2) -0.006(2)
C125 0.0142(18) 0.026(2) 0.025(2) -0.0073(18) 0.0003(16) -0.0018(16)
N11 0.095(6) 0.077(6) 0.163(9) -0.044(6) 0.003(6) -0.041(5)
C126 0.062(5) 0.062(5) 0.073(5) -0.033(4) -0.004(4) -0.018(4)
C127 0.130(9) 0.149(11) 0.100(8) -0.081(8) 0.041(7) -0.080(9)
N12 0.073(4) 0.149(8) 0.036(3) -0.003(4) -0.014(3) -0.056(5)
C128 0.043(3) 0.063(4) 0.031(3) -0.010(3) -0.015(3) -0.016(3)
C129 0.033(3) 0.047(3) 0.049(4) -0.006(3) -0.009(3) -0.007(3)
N13 0.225(11) 0.176(9) 0.041(4) -0.020(5) 0.014(5) -0.169(9)
C130 0.118(7) 0.092(6) 0.024(3) -0.014(3) 0.000(3) -0.077(5)
C131 0.106(6) 0.049(4) 0.038(3) -0.017(3) 0.017(4) -0.043(4)

loop_
_atom_type_symbol
_atom_type_description
_atom_type_scat_dispersion_real
_atom_type_scat_dispersion_imag
_atom_type_scat_source
C C 0.0033 0.0016 'International Tables Vol C Tables 4.2.6.8 and 6.1.1.4'
Cl Cl 0.1484 0.1585 'International Tables Vol C Tables 4.2.6.8 and 6.1.1.4'
N N 0.0061 0.0033 'International Tables Vol C Tables 4.2.6.8 and 6.1.1.4'
O O 0.0106 0.0060 'International Tables Vol C Tables 4.2.6.8 and 6.1.1.4'
P P 0.1023 0.0942 'International Tables Vol C Tables 4.2.6.8 and 6.1.1.4'
Rh Rh -1.1178 0.9187 'International Tables Vol C Tables 4.2.6.8 and 6.1.1.4'
H H 0.0000 0.0000 'International Tables Vol C Tables 4.2.6.8 and 6.1.1.4'

loop_
_geom_angle_atom_site_label_1
_geom_angle_atom_site_label_2
_geom_angle_atom_site_label_3
_geom_angle
C25 Rh1 P3 91.08(11)
C25 Rh1 P2 89.50(11)
P3 Rh1 P2 175.51(4)
C25 Rh1 Cl1 177.94(13)
P3 Rh1 Cl1 88.95(4)
P2 Rh1 Cl1 90.64(4)
C50 Rh2 P5 90.80(15)
C50A Rh2 P5 88.9(17)
C50 Rh2 P4 89.59(15)
C50A Rh2 P4 90.4(17)
P5 Rh2 P4 175.01(4)
C50A Rh2 Cl2A 175.1(17)
P5 Rh2 Cl2A 90.5(4)
P4 Rh2 Cl2A 90.7(4)
C50 Rh2 Cl2 171.84(17)
P5 Rh2 Cl2 88.82(4)
P4 Rh2 Cl2 91.50(4)
C75 Rh3 P7 89.5(2)
C75A Rh3 P7 91.0(6)
C75 Rh3 P6 88.5(2)
C75A Rh3 P6 91.2(6)
P7 Rh3 P6 177.80(4)
C75A Rh3 Cl3A 174.3(7)
P7 Rh3 Cl3A 92.0(2)
P6 Rh3 Cl3A 85.9(2)
C75 Rh3 Cl3 179.7(3)
P7 Rh3 Cl3 90.61(5)
P6 Rh3 Cl3 91.41(5)
C100 Rh4 P9 89.29(15)
C10A Rh4 P9 91(2)
C100 Rh4 P8 91.69(15)
C10A Rh4 P8 88(2)
P9 Rh4 P8 178.83(4)
C100 Rh4 Cl4 178.33(17)
P9 Rh4 Cl4 89.46(4)
P8 Rh4 Cl4 89.55(4)
C10A Rh4 Cl4A 170(2)
P9 Rh4 Cl4A 90.1(4)
P8 Rh4 Cl4A 90.6(5)
C125 Rh5 P10 88.71(13)
C125 Rh5 P1 90.39(13)
P10 Rh5 P1 173.24(4)
C125 Rh5 Cl5 173.75(15)
P10 Rh5 Cl5 89.83(4)
P1 Rh5 Cl5 91.77(4)
O2 C50 Rh2 176.9(5)
O2A C50A Rh2 173(5)
O3 C75 Rh3 177.2(7)
O3A C75A Rh3 170(2)
O4 C100 Rh4 177.4(6)
O4A C10A Rh4 174(7)
N2 P1 N1 82.86(15)
N2 P1 C17 105.97(18)
N1 P1 C17 104.98(18)
N2 P1 Rh5 122.96(12)
N1 P1 Rh5 122.98(12)
C17 P1 Rh5 112.61(14)
N2 P2 N1 83.64(16)
N2 P2 C9 103.34(18)
N1 P2 C9 107.23(18)
N2 P2 Rh1 122.46(12)
N1 P2 Rh1 122.93(12)
C9 P2 Rh1 112.77(13)
N4 P3 N3 83.10(16)
N4 P3 C42 105.95(18)
N3 P3 C42 104.88(18)
N4 P3 Rh1 121.81(12)
N3 P3 Rh1 125.46(12)
C42 P3 Rh1 111.44(14)
N4 P4 N3 82.85(16)
N4 P4 C34 104.61(18)
N3 P4 C34 107.14(18)
N4 P4 Rh2 122.39(12)
N3 P4 Rh2 123.60(12)
C34 P4 Rh2 111.97(14)
N6 P5 N5 82.55(16)
N6 P5 C67 104.70(19)
N5 P5 C67 105.24(19)
N6 P5 Rh2 121.65(12)
N5 P5 Rh2 124.49(12)
C67 P5 Rh2 113.30(14)
N6 P6 N5 82.68(16)
N6 P6 C59 107.37(19)
N5 P6 C59 106.42(18)
N6 P6 Rh3 121.23(12)
N5 P6 Rh3 122.27(12)
C59 P6 Rh3 112.73(14)
N8 P7 N7 82.96(17)
N8 P7 C92 104.38(19)
N7 P7 C92 105.88(19)
N8 P7 Rh3 122.28(13)
N7 P7 Rh3 123.62(12)
C92 P7 Rh3 113.03(16)
N8 P8 N7 82.59(16)
N8 P8 C84 106.20(19)
N7 P8 C84 105.66(19)
N8 P8 Rh4 122.71(13)
N7 P8 Rh4 125.79(13)
C84 P8 Rh4 110.05(14)
N10 P9 N9 82.86(17)
N10 P9 C117 103.8(2)
N9 P9 C117 106.56(19)
N10 P9 Rh4 123.97(13)
N9 P9 Rh4 121.82(14)
C117 P9 Rh4 113.14(15)
N10 P10 N9 82.47(18)
N10 P10 C109 107.23(19)
N9 P10 C109 103.7(2)
N10 P10 Rh5 122.38(13)
N9 P10 Rh5 123.90(13)
C109 P10 Rh5 112.58(15)
C1 N1 P2 128.3(3)
C1 N1 P1 132.3(3)
P2 N1 P1 95.56(17)
C5 N2 P2 131.4(3)
C5 N2 P1 131.5(3)
P2 N2 P1 96.50(17)
C26 N3 P4 131.9(3)
C26 N3 P3 130.0(3)
P4 N3 P3 95.73(17)
C30 N4 P3 133.5(3)
C30 N4 P4 130.1(3)
P3 N4 P4 96.34(16)
C51 N5 P6 128.8(3)
C51 N5 P5 131.2(3)
P6 N5 P5 95.72(17)
C55 N6 P6 131.8(3)
C55 N6 P5 130.8(3)
P6 N6 P5 96.35(17)
C76 N7 P7 130.2(3)
C76 N7 P8 130.5(3)
P7 N7 P8 95.78(17)
C80 N8 P7 130.3(3)
C80 N8 P8 132.8(3)
P7 N8 P8 96.70(18)
C101 N9 P10 131.6(3)
C101 N9 P9 129.7(3)
P10 N9 P9 95.52(19)
C105 N10 P9 132.0(3)
C105 N10 P10 130.8(3)
P9 N10 P10 96.59(19)
N1 C1 C4 108.6(3)
N1 C1 C2 107.1(3)
C4 C1 C2 108.9(4)
N1 C1 C3 111.1(3)
C4 C1 C3 110.6(3)
C2 C1 C3 110.4(3)
C1 C2 H2A 109.5
C1 C2 H2B 109.5
H2A C2 H2B 109.5
C1 C2 H2C 109.5
H2A C2 H2C 109.5
H2B C2 H2C 109.5
C1 C3 H3A 109.5
C1 C3 H3B 109.5
H3A C3 H3B 109.5
C1 C3 H3C 109.5
H3A C3 H3C 109.5
H3B C3 H3C 109.5
C1 C4 H4A 109.5
C1 C4 H4B 109.5
H4A C4 H4B 109.5
C1 C4 H4C 109.5
H4A C4 H4C 109.5
H4B C4 H4C 109.5
N2 C5 C7 108.8(3)
N2 C5 C8 108.5(3)
C7 C5 C8 111.0(4)
N2 C5 C6 107.4(3)
C7 C5 C6 111.1(4)
C8 C5 C6 109.8(4)
C5 C6 H6A 109.5
C5 C6 H6B 109.5
H6A C6 H6B 109.5
C5 C6 H6C 109.5
H6A C6 H6C 109.5
H6B C6 H6C 109.5
C5 C7 H7A 109.5
C5 C7 H7B 109.5
H7A C7 H7B 109.5
C5 C7 H7C 109.5
H7A C7 H7C 109.5
H7B C7 H7C 109.5
C5 C8 H8A 109.5
C5 C8 H8B 109.5
H8A C8 H8B 109.5
C5 C8 H8C 109.5
H8A C8 H8C 109.5
H8B C8 H8C 109.5
C10 C9 P2 171.5(4)
C9 C10 C11 178.6(5)
C12 C11 C16 118.9(4)
C12 C11 C10 120.5(4)
C16 C11 C10 120.6(4)
C11 C12 C13 119.7(6)
C11 C12 H12 120.2
C13 C12 H12 120.2
C14 C13 C12 120.0(6)
C14 C13 H13 120.0
C12 C13 H13 120.0
C15 C14 C13 120.3(5)
C15 C14 H14 119.8
C13 C14 H14 119.8
C14 C15 C16 121.2(6)
C14 C15 H15 119.4
C16 C15 H15 119.4
C15 C16 C11 119.9(6)
C15 C16 H16 120.0
C11 C16 H16 120.0
C18 C17 P1 170.4(4)
C17 C18 C19 176.6(5)
C24 C19 C20 119.6(5)
C24 C19 C18 120.1(5)
C20 C19 C18 120.2(5)
C19 C20 C21 118.6(6)
C19 C20 H20 120.7
C21 C20 H20 120.7
C22 C21 C20 121.9(7)
C22 C21 H21 119.1
C20 C21 H21 119.1
C21 C22 C23 120.8(6)
C21 C22 H22 119.6
C23 C22 H22 119.6
C22 C23 C24 120.1(7)
C22 C23 H23 120.0
C24 C23 H23 120.0
C19 C24 C23 119.1(7)
C19 C24 H24 120.5
C23 C24 H24 120.5
O1 C25 Rh1 177.7(4)
C27A C26 N3 108.2(6)
C27A C26 C29A 113.1(9)
N3 C26 C29A 107.0(7)
N3 C26 C27 109.2(4)
N3 C26 C29 110.7(4)
C27 C26 C29 109.7(6)
N3 C26 C28 109.8(4)
C27 C26 C28 107.9(5)
C29 C26 C28 109.4(6)
C27A C26 C28A 109.5(9)
N3 C26 C28A 108.9(7)
C29A C26 C28A 110.0(9)
C26 C27 H27A 109.5
C26 C27 H27B 109.5
H27A C27 H27B 109.5
C26 C27 H27C 109.5
H27A C27 H27C 109.5
H27B C27 H27C 109.5
C26 C28 H28A 109.5
C26 C28 H28B 109.5
H28A C28 H28B 109.5
C26 C28 H28C 109.5
H28A C28 H28C 109.5
H28B C28 H28C 109.5
C26 C29 H29A 109.5
C26 C29 H29B 109.5
H29A C29 H29B 109.5
C26 C29 H29C 109.5
H29A C29 H29C 109.5
H29B C29 H29C 109.5
C26 C27A H27D 109.5
C26 C27A H27E 109.5
H27D C27A H27E 109.5
C26 C27A H27F 109.5
H27D C27A H27F 109.5
H27E C27A H27F 109.5
C26 C28A H28D 109.5
C26 C28A H28E 109.5
H28D C28A H28E 109.5
C26 C28A H28F 109.5
H28D C28A H28F 109.5
H28E C28A H28F 109.5
C26 C29A H29D 109.5
C26 C29A H29E 109.5
H29D C29A H29E 109.5
C26 C29A H29F 109.5
H29D C29A H29F 109.5
H29E C29A H29F 109.5
N4 C30 C32 109.3(3)
N4 C30 C33 107.5(3)
C32 C30 C33 111.1(3)
N4 C30 C31 108.8(3)
C32 C30 C31 110.2(4)
C33 C30 C31 109.8(3)
C30 C31 H31A 109.5
C30 C31 H31B 109.5
H31A C31 H31B 109.5
C30 C31 H31C 109.5
H31A C31 H31C 109.5
H31B C31 H31C 109.5
C30 C32 H32A 109.5
C30 C32 H32B 109.5
H32A C32 H32B 109.5
C30 C32 H32C 109.5
H32A C32 H32C 109.5
H32B C32 H32C 109.5
C30 C33 H33A 109.5
C30 C33 H33B 109.5
H33A C33 H33B 109.5
C30 C33 H33C 109.5
H33A C33 H33C 109.5
H33B C33 H33C 109.5
C35 C34 P4 167.9(4)
C34 C35 C36 175.8(4)
C37 C36 C41 118.7(4)
C37 C36 C35 121.9(4)
C41 C36 C35 119.4(4)
C38 C37 C36 119.5(5)
C38 C37 H37 120.2
C36 C37 H37 120.2
C39 C38 C37 121.3(5)
C39 C38 H38 119.4
C37 C38 H38 119.4
C40 C39 C38 119.4(5)
C40 C39 H39 120.3
C38 C39 H39 120.3
C39 C40 C41 120.3(5)
C39 C40 H40 119.8
C41 C40 H40 119.8
C40 C41 C36 120.6(5)
C40 C41 H41 119.7
C36 C41 H41 119.7
C43 C42 P3 172.6(4)
C42 C43 C44 178.7(5)
C45 C44 C49 120.1(4)
C45 C44 C43 119.9(4)
C49 C44 C43 119.9(4)
C46 C45 C44 120.2(5)
C46 C45 H45 119.9
C44 C45 H45 119.9
C47 C46 C45 119.3(5)
C47 C46 H46 120.3
C45 C46 H46 120.3
C46 C47 C48 121.3(5)
C46 C47 H47 119.4
C48 C47 H47 119.4
C49 C48 C47 119.8(5)
C49 C48 H48 120.1
C47 C48 H48 120.1
C48 C49 C44 119.2(5)
C48 C49 H49 120.4
C44 C49 H49 120.4
N5 C51 C52 108.3(3)
N5 C51 C54 108.1(3)
C52 C51 C54 110.1(4)
N5 C51 C53 110.4(4)
C52 C51 C53 110.2(5)
C54 C51 C53 109.8(4)
C51 C52 H52A 109.5
C51 C52 H52B 109.5
H52A C52 H52B 109.5
C51 C52 H52C 109.5
H52A C52 H52C 109.5
H52B C52 H52C 109.5
C51 C53 H53A 109.5
C51 C53 H53B 109.5
H53A C53 H53B 109.5
C51 C53 H53C 109.5
H53A C53 H53C 109.5
H53B C53 H53C 109.5
C51 C54 H54A 109.5
C51 C54 H54B 109.5
H54A C54 H54B 109.5
C51 C54 H54C 109.5
H54A C54 H54C 109.5
H54B C54 H54C 109.5
N6 C55 C57 108.5(4)
N6 C55 C56 108.2(3)
C57 C55 C56 110.8(4)
N6 C55 C58 108.7(4)
C57 C55 C58 111.6(5)
C56 C55 C58 109.0(4)
C55 C56 H56A 109.5
C55 C56 H56B 109.5
H56A C56 H56B 109.5
C55 C56 H56C 109.5
H56A C56 H56C 109.5
H56B C56 H56C 109.5
C55 C57 H57A 109.5
C55 C57 H57B 109.5
H57A C57 H57B 109.5
C55 C57 H57C 109.5
H57A C57 H57C 109.5
H57B C57 H57C 109.5
C55 C58 H58A 109.5
C55 C58 H58B 109.5
H58A C58 H58B 109.5
C55 C58 H58C 109.5
H58A C58 H58C 109.5
H58B C58 H58C 109.5
C60 C59 P6 168.2(4)
C59 C60 C61 177.8(5)
C66 C61 C62 119.6(4)
C66 C61 C60 119.2(4)
C62 C61 C60 121.1(4)
C63 C62 C61 119.3(5)
C63 C62 H62 120.4
C61 C62 H62 120.4
C64 C63 C62 120.4(5)
C64 C63 H63 119.8
C62 C63 H63 119.8
C65 C64 C63 119.8(5)
C65 C64 H64 120.1
C63 C64 H64 120.1
C64 C65 C66 120.3(5)
C64 C65 H65 119.9
C66 C65 H65 119.9
C65 C66 C61 120.6(5)
C65 C66 H66 119.7
C61 C66 H66 119.7
C68 C67 P5 173.7(5)
C67 C68 C69 171.6(6)
C67 C68 C69A 157.2(9)
C70 C69 C74 120.0
C70 C69 C68 119.4(3)
C74 C69 C68 120.6(3)
C71 C70 C69 120.0
C71 C70 H70 120.0
C69 C70 H70 120.0
C72 C71 C70 120.0
C72 C71 H71 120.0
C70 C71 H71 120.0
C71 C72 C73 120.0
C71 C72 H72 120.0
C73 C72 H72 120.0
C72 C73 C74 120.0
C72 C73 H73 120.0
C74 C73 H73 120.0
C73 C74 C69 120.0
C73 C74 H74 120.0
C69 C74 H74 120.0
C70A C69A C74A 120.0
C70A C69A C68 133.5(11)
C74A C69A C68 106.4(11)
C71A C70A C69A 120.0
C71A C70A H70A 120.0
C69A C70A H70A 120.0
C70A C71A C72A 120.0
C70A C71A H71A 120.0
C72A C71A H71A 120.0
C73A C72A C71A 120.0
C73A C72A H72A 120.0
C71A C72A H72A 120.0
C72A C73A C74A 120.0
C72A C73A H73A 120.0
C74A C73A H73A 120.0
C73A C74A C69A 120.0
C73A C74A H74A 120.0
C69A C74A H74A 120.0
N7 C76 C77 107.8(4)
N7 C76 C78 107.5(3)
C77 C76 C78 110.2(4)
N7 C76 C79 111.9(4)
C77 C76 C79 110.5(4)
C78 C76 C79 108.9(4)
C76 C77 H77A 109.5
C76 C77 H77B 109.5
H77A C77 H77B 109.5
C76 C77 H77C 109.5
H77A C77 H77C 109.5
H77B C77 H77C 109.5
C76 C78 H78A 109.5
C76 C78 H78B 109.5
H78A C78 H78B 109.5
C76 C78 H78C 109.5
H78A C78 H78C 109.5
H78B C78 H78C 109.5
C76 C79 H79A 109.5
C76 C79 H79B 109.5
H79A C79 H79B 109.5
C76 C79 H79C 109.5
H79A C79 H79C 109.5
H79B C79 H79C 109.5
N8 C80 C83 107.7(4)
N8 C80 C82 109.5(3)
C83 C80 C82 110.6(4)
N8 C80 C81 108.0(4)
C83 C80 C81 111.3(4)
C82 C80 C81 109.6(4)
C80 C81 H81A 109.5
C80 C81 H81B 109.5
H81A C81 H81B 109.5
C80 C81 H81C 109.5
H81A C81 H81C 109.5
H81B C81 H81C 109.5
C80 C82 H82A 109.5
C80 C82 H82B 109.5
H82A C82 H82B 109.5
C80 C82 H82C 109.5
H82A C82 H82C 109.5
H82B C82 H82C 109.5
C80 C83 H83A 109.5
C80 C83 H83B 109.5
H83A C83 H83B 109.5
C80 C83 H83C 109.5
H83A C83 H83C 109.5
H83B C83 H83C 109.5
C85 C84 P8 169.8(4)
C84 C85 C86 179.2(5)
C91 C86 C87 118.3(4)
C91 C86 C85 121.4(4)
C87 C86 C85 120.1(4)
C86 C87 C88 121.2(5)
C86 C87 H87 119.4
C88 C87 H87 119.4
C89 C88 C87 118.8(6)
C89 C88 H88 120.6
C87 C88 H88 120.6
C88 C89 C90 120.6(5)
C88 C89 H89 119.7
C90 C89 H89 119.7
C91 C90 C89 120.4(5)
C91 C90 H90 119.8
C89 C90 H90 119.8
C90 C91 C86 120.7(5)
C90 C91 H91 119.7
C86 C91 H91 119.7
C93 C92 P7 175.8(5)
C92 C93 C94A 173.8(7)
C92 C93 C94 172.6(7)
C95 C94 C99 120.0
C95 C94 C93 121.3(7)
C99 C94 C93 118.6(6)
C94 C95 C96 120.0
C94 C95 H95 120.0
C96 C95 H95 120.0
C97 C96 C95 120.0
C97 C96 H96 120.0
C95 C96 H96 120.0
C96 C97 C98 120.0
C96 C97 H97 120.0
C98 C97 H97 120.0
C97 C98 C99 120.0
C97 C98 H98 120.0
C99 C98 H98 120.0
C98 C99 C94 120.0
C98 C99 H99 120.0
C94 C99 H99 120.0
C95A C94A C99A 120.0
C95A C94A C93 115.2(8)
C99A C94A C93 124.7(7)
C94A C95A C96A 120.0
C94A C95A H95A 120.0
C96A C95A H95A 120.0
C97A C96A C95A 120.0
C97A C96A H96A 120.0
C95A C96A H96A 120.0
C98A C97A C96A 120.0
C98A C97A H97A 120.0
C96A C97A H97A 120.0
C99A C98A C97A 120.0
C99A C98A H98A 120.0
C97A C98A H98A 120.0
C98A C99A C94A 120.0
C98A C99A H99A 120.0
C94A C99A H99A 120.0
N9 C101 C104 108.5(3)
N9 C101 C102 108.0(3)
C104 C101 C102 110.7(4)
N9 C101 C103 109.9(4)
C104 C101 C103 109.9(4)
C102 C101 C103 109.9(4)
C101 C102 H10A 109.5
C101 C102 H10B 109.5
H10A C102 H10B 109.5
C101 C102 H10C 109.5
H10A C102 H10C 109.5
H10B C102 H10C 109.5
C101 C103 H10D 109.5
C101 C103 H10E 109.5
H10D C103 H10E 109.5
C101 C103 H10F 109.5
H10D C103 H10F 109.5
H10E C103 H10F 109.5
C101 C104 H10G 109.5
C101 C104 H10H 109.5
H10G C104 H10H 109.5
C101 C104 H10I 109.5
H10G C104 H10I 109.5
H10H C104 H10I 109.5
N10 C105 C108 108.4(4)
N10 C105 C107 109.4(4)
C108 C105 C107 111.9(5)
N10 C105 C106 108.1(4)
C108 C105 C106 109.2(5)
C107 C105 C106 109.8(6)
C105 C106 H10J 109.5
C105 C106 H10K 109.5
H10J C106 H10K 109.5
C105 C106 H10L 109.5
H10J C106 H10L 109.5
H10K C106 H10L 109.5
C105 C107 H10M 109.5
C105 C107 H10N 109.5
H10M C107 H10N 109.5
C105 C107 H10O 109.5
H10M C107 H10O 109.5
H10N C107 H10O 109.5
C105 C108 H10P 109.5
C105 C108 H10Q 109.5
H10P C108 H10Q 109.5
C105 C108 H10R 109.5
H10P C108 H10R 109.5
H10Q C108 H10R 109.5
C110 C109 P10 173.7(4)
C109 C110 C111 178.7(5)
C112 C111 C116 119.5(4)
C112 C111 C110 120.1(4)
C116 C111 C110 120.4(4)
C111 C112 C113 120.5(4)
C111 C112 H112 119.7
C113 C112 H112 119.7
C112 C113 C114 119.0(4)
C112 C113 H113 120.5
C114 C113 H113 120.5
C115 C114 C113 120.7(4)
C115 C114 H114 119.6
C113 C114 H114 119.6
C114 C115 C116 120.3(5)
C114 C115 H115 119.8
C116 C115 H115 119.8
C115 C116 C111 119.9(4)
C115 C116 H116 120.1
C111 C116 H116 120.1
C118 C117 P9 175.1(4)
C117 C118 C119 179.3(5)
C117 C118 C11A 169.3(9)
C120 C119 C124 120.0
C120 C119 C118 120.3(4)
C124 C119 C118 119.7(4)
C119 C120 C121 120.0
C119 C120 H120 120.0
C121 C120 H120 120.0
C122 C121 C120 120.0
C122 C121 H121 120.0
C120 C121 H121 120.0
C121 C122 C123 120.0
C121 C122 H122 120.0
C123 C122 H122 120.0
C124 C123 C122 120.0
C124 C123 H123 120.0
C122 C123 H123 120.0
C123 C124 C119 120.0
C123 C124 H124 120.0
C119 C124 H124 120.0
C12A C11A C12E 120.0
C12A C11A C118 120.0(11)
C12E C11A C118 119.8(11)
C11A C12A C12B 120.0
C11A C12A H12A 120.0
C12B C12A H12A 120.0
C12C C12B C12A 120.0
C12C C12B H12B 120.0
C12A C12B H12B 120.0
C12D C12C C12B 120.0
C12D C12C H12C 120.0
C12B C12C H12C 120.0
C12C C12D C12E 120.0
C12C C12D H12D 120.0
C12E C12D H12D 120.0
C12D C12E C11A 120.0
C12D C12E H12E 120.0
C11A C12E H12E 120.0
O5 C125 Rh5 179.2(4)
N11 C126 C127 178.6(10)
C126 C127 H12F 109.5
C126 C127 H12G 109.5
H12F C127 H12G 109.5
C126 C127 H12H 109.5
H12F C127 H12H 109.5
H12G C127 H12H 109.5
N12 C128 C129 177.4(8)
C128 C129 H12I 109.5
C128 C129 H12J 109.5
H12I C129 H12J 109.5
C128 C129 H12K 109.5
H12I C129 H12K 109.5
H12J C129 H12K 109.5
N13 C130 C131 179.3(13)
C130 C131 H13A 109.5
C130 C131 H13B 109.5
H13A C131 H13B 109.5
C130 C131 H13C 109.5
H13A C131 H13C 109.5
H13B C131 H13C 109.5

loop_
_geom_bond_atom_site_label_1
_geom_bond_atom_site_label_2
_geom_bond_distance
Rh1 C25 1.882(5)
Rh1 P3 2.2958(11)
Rh1 P2 2.2966(10)
Rh1 Cl1 2.3339(11)
Rh2 C50 1.858(3)
Rh2 C50A 1.861(5)
Rh2 P5 2.2833(10)
Rh2 P4 2.2913(10)
Rh2 Cl2A 2.3409(13)
Rh2 Cl2 2.3415(9)
Rh3 C75 1.848(4)
Rh3 C75A 1.857(5)
Rh3 P7 2.2879(11)
Rh3 P6 2.2973(11)
Rh3 Cl3A 2.3422(12)
Rh3 Cl3 2.3472(10)
Rh4 C100 1.861(3)
Rh4 C10A 1.863(5)
Rh4 P9 2.2791(12)
Rh4 P8 2.2974(11)
Rh4 Cl4 2.3322(9)
Rh4 Cl4A 2.3412(13)
Rh5 C125 1.837(5)
Rh5 P10 2.2765(11)
Rh5 P1 2.2919(11)
Rh5 Cl5 2.3648(12)
O2 C50 1.098(4)
O2A C50A 1.089(5)
O3 C75 1.081(4)
O3A C75A 1.088(5)
O4 C100 1.103(4)
O4A C10A 1.089(5)
P1 N2 1.698(3)
P1 N1 1.714(3)
P1 C17 1.768(4)
P2 N2 1.688(3)
P2 N1 1.698(3)
P2 C9 1.773(4)
P3 N4 1.691(3)
P3 N3 1.705(3)
P3 C42 1.774(4)
P4 N4 1.701(3)
P4 N3 1.703(3)
P4 C34 1.773(4)
P5 N6 1.701(3)
P5 N5 1.709(3)
P5 C67 1.768(4)
P6 N6 1.698(3)
P6 N5 1.707(3)
P6 C59 1.776(4)
P7 N8 1.689(4)
P7 N7 1.703(3)
P7 C92 1.779(5)
P8 N8 1.697(4)
P8 N7 1.707(4)
P8 C84 1.780(4)
P9 N10 1.684(4)
P9 N9 1.706(4)
P9 C117 1.787(4)
P10 N10 1.698(4)
P10 N9 1.705(4)
P10 C109 1.772(4)
O1 C25 1.074(5)
O5 C125 1.133(5)
N1 C1 1.501(5)
N2 C5 1.486(5)
N3 C26 1.492(5)
N4 C30 1.483(5)
N5 C51 1.498(5)
N6 C55 1.478(5)
N7 C76 1.484(5)
N8 C80 1.487(5)
N9 C101 1.496(5)
N10 C105 1.498(5)
C1 C4 1.520(5)
C1 C2 1.531(6)
C1 C3 1.536(6)
C2 H2A 0.9800
C2 H2B 0.9800
C2 H2C 0.9800
C3 H3A 0.9800
C3 H3B 0.9800
C3 H3C 0.9800
C4 H4A 0.9800
C4 H4B 0.9800
C4 H4C 0.9800
C5 C7 1.525(6)
C5 C8 1.526(6)
C5 C6 1.528(6)
C6 H6A 0.9800
C6 H6B 0.9800
C6 H6C 0.9800
C7 H7A 0.9800
C7 H7B 0.9800
C7 H7C 0.9800
C8 H8A 0.9800
C8 H8B 0.9800
C8 H8C 0.9800
C9 C10 1.204(6)
C10 C11 1.438(6)
C11 C12 1.388(7)
C11 C16 1.394(7)
C12 C13 1.404(8)
C12 H12 0.9500
C13 C14 1.368(11)
C13 H13 0.9500
C14 C15 1.352(10)
C14 H14 0.9500
C15 C16 1.380(7)
C15 H15 0.9500
C16 H16 0.9500
C17 C18 1.190(6)
C18 C19 1.443(6)
C19 C24 1.396(8)
C19 C20 1.399(7)
C20 C21 1.399(8)
C20 H20 0.9500
C21 C22 1.328(11)
C21 H21 0.9500
C22 C23 1.373(12)
C22 H22 0.9500
C23 C24 1.403(9)
C23 H23 0.9500
C24 H24 0.9500
C26 C27A 1.489(11)
C26 C29A 1.492(11)
C26 C27 1.508(8)
C26 C29 1.509(8)
C26 C28 1.527(8)
C26 C28A 1.528(11)
C27 H27A 0.9800
C27 H27B 0.9800
C27 H27C 0.9800
C28 H28A 0.9800
C28 H28B 0.9800
C28 H28C 0.9800
C29 H29A 0.9800
C29 H29B 0.9800
C29 H29C 0.9800
C27A H27D 0.9800
C27A H27E 0.9800
C27A H27F 0.9800
C28A H28D 0.9800
C28A H28E 0.9800
C28A H28F 0.9800
C29A H29D 0.9800
C29A H29E 0.9800
C29A H29F 0.9800
C30 C32 1.514(6)
C30 C33 1.516(6)
C30 C31 1.537(6)
C31 H31A 0.9800
C31 H31B 0.9800
C31 H31C 0.9800
C32 H32A 0.9800
C32 H32B 0.9800
C32 H32C 0.9800
C33 H33A 0.9800
C33 H33B 0.9800
C33 H33C 0.9800
C34 C35 1.196(6)
C35 C36 1.426(6)
C36 C37 1.401(6)
C36 C41 1.410(6)
C37 C38 1.391(6)
C37 H37 0.9500
C38 C39 1.387(8)
C38 H38 0.9500
C39 C40 1.383(8)
C39 H39 0.9500
C40 C41 1.384(7)
C40 H40 0.9500
C41 H41 0.9500
C42 C43 1.200(6)
C43 C44 1.439(6)
C44 C45 1.394(6)
C44 C49 1.399(6)
C45 C46 1.391(6)
C45 H45 0.9500
C46 C47 1.374(9)
C46 H46 0.9500
C47 C48 1.391(8)
C47 H47 0.9500
C48 C49 1.390(6)
C48 H48 0.9500
C49 H49 0.9500
C51 C52 1.514(6)
C51 C54 1.526(6)
C51 C53 1.529(6)
C52 H52A 0.9800
C52 H52B 0.9800
C52 H52C 0.9800
C53 H53A 0.9800
C53 H53B 0.9800
C53 H53C 0.9800
C54 H54A 0.9800
C54 H54B 0.9800
C54 H54C 0.9800
C55 C57 1.509(7)
C55 C56 1.528(6)
C55 C58 1.534(7)
C56 H56A 0.9800
C56 H56B 0.9800
C56 H56C 0.9800
C57 H57A 0.9800
C57 H57B 0.9800
C57 H57C 0.9800
C58 H58A 0.9800
C58 H58B 0.9800
C58 H58C 0.9800
C59 C60 1.195(6)
C60 C61 1.433(6)
C61 C66 1.381(6)
C61 C62 1.400(6)
C62 C63 1.393(6)
C62 H62 0.9500
C63 C64 1.385(8)
C63 H63 0.9500
C64 C65 1.379(8)
C64 H64 0.9500
C65 C66 1.380(6)
C65 H65 0.9500
C66 H66 0.9500
C67 C68 1.202(6)
C68 C69 1.449(5)
C68 C69A 1.513(12)
C69 C70 1.3900
C69 C74 1.3900
C70 C71 1.3900
C70 H70 0.9500
C71 C72 1.3900
C71 H71 0.9500
C72 C73 1.3900
C72 H72 0.9500
C73 C74 1.3900
C73 H73 0.9500
C74 H74 0.9500
C69A C70A 1.3900
C69A C74A 1.3900
C70A C71A 1.3900
C70A H70A 0.9500
C71A C72A 1.3900
C71A H71A 0.9500
C72A C73A 1.3900
C72A H72A 0.9500
C73A C74A 1.3900
C73A H73A 0.9500
C74A H74A 0.9500
C76 C77 1.516(6)
C76 C78 1.528(6)
C76 C79 1.530(7)
C77 H77A 0.9800
C77 H77B 0.9800
C77 H77C 0.9800
C78 H78A 0.9800
C78 H78B 0.9800
C78 H78C 0.9800
C79 H79A 0.9800
C79 H79B 0.9800
C79 H79C 0.9800
C80 C83 1.521(7)
C80 C82 1.523(6)
C80 C81 1.524(6)
C81 H81A 0.9800
C81 H81B 0.9800
C81 H81C 0.9800
C82 H82A 0.9800
C82 H82B 0.9800
C82 H82C 0.9800
C83 H83A 0.9800
C83 H83B 0.9800
C83 H83C 0.9800
C84 C85 1.191(6)
C85 C86 1.433(6)
C86 C91 1.387(6)
C86 C87 1.392(7)
C87 C88 1.401(8)
C87 H87 0.9500
C88 C89 1.373(8)
C88 H88 0.9500
C89 C90 1.378(7)
C89 H89 0.9500
C90 C91 1.376(6)
C90 H90 0.9500
C91 H91 0.9500
C92 C93 1.180(6)
C93 C94A 1.441(9)
C93 C94 1.448(8)
C94 C95 1.3900
C94 C99 1.3900
C95 C96 1.3900
C95 H95 0.9500
C96 C97 1.3900
C96 H96 0.9500
C97 C98 1.3900
C97 H97 0.9500
C98 C99 1.3900
C98 H98 0.9500
C99 H99 0.9500
C94A C95A 1.3900
C94A C99A 1.3900
C95A C96A 1.3900
C95A H95A 0.9500
C96A C97A 1.3900
C96A H96A 0.9500
C97A C98A 1.3900
C97A H97A 0.9500
C98A C99A 1.3900
C98A H98A 0.9500
C99A H99A 0.9500
C101 C104 1.527(6)
C101 C102 1.531(6)
C101 C103 1.535(6)
C102 H10A 0.9800
C102 H10B 0.9800
C102 H10C 0.9800
C103 H10D 0.9800
C103 H10E 0.9800
C103 H10F 0.9800
C104 H10G 0.9800
C104 H10H 0.9800
C104 H10I 0.9800
C105 C108 1.503(7)
C105 C107 1.506(7)
C105 C106 1.523(7)
C106 H10J 0.9800
C106 H10K 0.9800
C106 H10L 0.9800
C107 H10M 0.9800
C107 H10N 0.9800
C107 H10O 0.9800
C108 H10P 0.9800
C108 H10Q 0.9800
C108 H10R 0.9800
C109 C110 1.198(6)
C110 C111 1.439(6)
C111 C112 1.389(6)
C111 C116 1.398(6)
C112 C113 1.393(6)
C112 H112 0.9500
C113 C114 1.396(7)
C113 H113 0.9500
C114 C115 1.371(8)
C114 H114 0.9500
C115 C116 1.385(7)
C115 H115 0.9500
C116 H116 0.9500
C117 C118 1.187(6)
C118 C119 1.433(6)
C118 C11A 1.491(13)
C119 C120 1.3900
C119 C124 1.3900
C120 C121 1.3900
C120 H120 0.9500
C121 C122 1.3900
C121 H121 0.9500
C122 C123 1.3900
C122 H122 0.9500
C123 C124 1.3900
C123 H123 0.9500
C124 H124 0.9500
C11A C12A 1.3900
C11A C12E 1.3900
C12A C12B 1.3900
C12A H12A 0.9500
C12B C12C 1.3900
C12B H12B 0.9500
C12C C12D 1.3900
C12C H12C 0.9500
C12D C12E 1.3900
C12D H12D 0.9500
C12E H12E 0.9500
N11 C126 1.143(11)
C126 C127 1.465(13)
C127 H12F 0.9800
C127 H12G 0.9800
C127 H12H 0.9800
N12 C128 1.136(9)
C128 C129 1.435(9)
C129 H12I 0.9800
C129 H12J 0.9800
C129 H12K 0.9800
N13 C130 1.122(9)
C130 C131 1.429(9)
C131 H13A 0.9800
C131 H13B 0.9800
C131 H13C 0.9800

loop_
_geom_hbond_atom_site_label_D
_geom_hbond_atom_site_label_H
_geom_hbond_atom_site_label_A
_geom_hbond_distance_DH
_geom_hbond_distance_HA
_geom_hbond_distance_DA
_geom_hbond_angle_DHA
_geom_hbond_site_symmetry_A
C127 H12F Cl5 0.98 2.85 3.716(10) 148.4 1_545
C131 H13B Cl4 0.98 2.86 3.809(8) 163.8 2_666
C131 H13A O2 0.98 2.59 3.115(7) 113.3 2_666
C131 H13A Cl1 0.98 2.88 3.848(7) 170.6 2_666
C129 H12K Cl4 0.98 2.57 3.542(6) 172.6 2_666
C31 H31A Cl1 0.98 2.98 3.839(5) 147.1 .
C58 H58C Cl2 0.98 2.97 3.921(5) 165.2 .
C8 H8C Cl5 0.98 2.87 3.705(5) 144.0 .
C83 H83B O1 0.98 2.62 3.554(6) 159.6 1_455
